data_4118222
loop_
_publ_author_name
'Yann Ferrand'
'Nagula Chandramouli'
'Amol M. Kendhale'
'Christophe Aube'
'Brice Kauffmann'
'Axelle Gr\'elard'
'Michel Laguerre'
'Didier Dubreuil'
'Ivan Huc'

_publ_section_title
;
 Long-Range Effects on the Capture and Release of a Chiral Guest by a
 Helical Molecular Capsule
;
_journal_name_full 'Journal of the American Chemical Society'
_journal_page_first 11282
_journal_page_last 11288
_journal_paper_doi 10.1021/ja304322c
_journal_volume 134
_journal_year 2012
_chemical_formula_sum 'C167 H157 Cl15 N34 O30'
_chemical_formula_weight 3652.02
_space_group_IT_number 14
_symmetry_cell_setting monoclinic
_symmetry_space_group_name_Hall '-P 2ybc'
_symmetry_space_group_name_H-M 'P 1 21/c 1'
_atom_sites_solution_hydrogens geom
_atom_sites_solution_primary direct
_atom_sites_solution_secondary difmap
_audit_creation_method SHELXL-97
_audit_update_record
;
2012-04-30 # Formatted by publCIF
;
_cell_angle_alpha 90.00
_cell_angle_beta 96.328(2)
_cell_angle_gamma 90.00
_cell_formula_units_Z 4
_cell_length_a 23.9264(8)
_cell_length_b 19.2244(7)
_cell_length_c 39.5966(14)
_cell_measurement_temperature 213(2)
_cell_volume 18102.3(11)
_computing_structure_refinement 'SHELXL-97 (Sheldrick, 1997)'
_computing_structure_solution 'SUPERFLIP (Palatinus, 2007)'
_diffrn_ambient_temperature 213(2)
_diffrn_measured_fraction_theta_full 0.000
_diffrn_measured_fraction_theta_max 0.976
_diffrn_measurement_device_type 'four circles'
_diffrn_radiation_monochromator 'Osmic mirrors'
_diffrn_radiation_source 'rotating anode'
_diffrn_radiation_type CuK\a
_diffrn_radiation_wavelength 1.54180
_diffrn_reflns_av_R_equivalents 0.0459
_diffrn_reflns_av_sigmaI/netI 0.0642
_diffrn_reflns_limit_h_max 29
_diffrn_reflns_limit_h_min -29
_diffrn_reflns_limit_k_max 23
_diffrn_reflns_limit_k_min -22
_diffrn_reflns_limit_l_max 48
_diffrn_reflns_limit_l_min -48
_diffrn_reflns_number 231529
_diffrn_reflns_theta_full 1.00
_diffrn_reflns_theta_max 72.19
_diffrn_reflns_theta_min 6.53
_exptl_absorpt_coefficient_mu 2.734
_exptl_absorpt_correction_T_max 1.0000
_exptl_absorpt_correction_T_min 0.6730
_exptl_absorpt_correction_type empirical
_exptl_crystal_density_diffrn 1.340
_exptl_crystal_F_000 7568
_exptl_crystal_size_max 0.1
_exptl_crystal_size_mid 0.02
_exptl_crystal_size_min 0.02
_refine_diff_density_max 1.104
_refine_diff_density_min -0.576
_refine_diff_density_rms 0.113
_refine_ls_extinction_coef 0.000000
_refine_ls_extinction_expression Fc^*^=kFc[1+0.001xFc^2^\l^3^/sin(2\q)]^-1/4^
_refine_ls_extinction_method SHELXL
_refine_ls_goodness_of_fit_ref 1.153
_refine_ls_hydrogen_treatment constr
_refine_ls_matrix_type full
_refine_ls_number_parameters 2198
_refine_ls_number_reflns 34877
_refine_ls_number_restraints 15
_refine_ls_restrained_S_all 1.157
_refine_ls_R_factor_all 0.2598
_refine_ls_R_factor_gt 0.1385
_refine_ls_shift/su_max 0.102
_refine_ls_shift/su_mean 0.082
_refine_ls_structure_factor_coef Fsqd
_refine_ls_weighting_details 'calc w=1/[\s^2^(Fo^2^)+(0.2000P)^2^+0.0000P] where P=(Fo^2^+2Fc^2^)/3'
_refine_ls_weighting_scheme calc
_refine_ls_wR_factor_gt 0.3745
_refine_ls_wR_factor_ref 0.4317
_reflns_number_gt 11514
_reflns_number_total 34877
_reflns_threshold_expression >2sigma(I)
_cod_data_source_file ja304322c_si_006.cif
_cod_data_source_block q3
_cod_database_code 4118222

loop_
_symmetry_equiv_pos_as_xyz
'x, y, z'
'-x, y+1/2, -z+1/2'
'-x, -y, -z'
'x, -y-1/2, z-1/2'

loop_
_atom_site_label
_atom_site_type_symbol
_atom_site_fract_x
_atom_site_fract_y
_atom_site_fract_z
_atom_site_U_iso_or_equiv
_atom_site_adp_type
_atom_site_occupancy
_atom_site_symmetry_multiplicity
_atom_site_calc_flag
_atom_site_refinement_flags
Cl3 Cl 0.80592(10) 0.69631(13) 0.14279(6) 0.1353(8) Uani 1 1 d .
Cl8 Cl 0.16745(16) 0.70584(13) 0.22687(7) 0.1882(13) Uani 1 1 d .
Cl1 Cl 0.77913(11) 0.60507(14) 0.08575(6) 0.1512(9) Uani 1 1 d .
Cl9 Cl 0.15073(11) 0.63763(16) 0.28841(6) 0.1592(10) Uani 1 1 d .
Cl7 Cl 0.20136(11) 0.56325(14) 0.23706(7) 0.1551(9) Uani 1 1 d .
Cl2 Cl 0.69279(11) 0.68470(17) 0.11146(7) 0.1697(11) Uani 1 1 d .
Cl6 Cl 0.29074(14) 0.74654(19) 0.07296(13) 0.2332(17) Uani 1 1 d .
Cl4 Cl 0.40192(15) 0.7285(2) 0.05897(11) 0.2312(16) Uani 1 1 d .
O3 O 0.01813(19) 0.2630(2) -0.32939(10) 0.0867(12) Uani 1 1 d .
O4 O -0.02364(19) 0.1758(2) -0.21241(10) 0.0894(13) Uani 1 1 d .
O5 O 0.0315(2) 0.3246(2) -0.03239(11) 0.0984(14) Uani 1 1 d .
Cl10 Cl 0.1695(2) 0.1904(2) 0.10703(10) 0.264(2) Uani 1 1 d .
N2 N -0.00920(18) 0.3517(2) -0.23707(12) 0.0665(12) Uani 1 1 d .
Cl5 Cl 0.3558(3) 0.6313(2) 0.10110(11) 0.278(2) Uani 1 1 d .
Cl12 Cl 0.1108(2) 0.0633(3) 0.10942(12) 0.2551(19) Uani 1 1 d .
O2 O 0.0035(2) 0.5519(3) -0.22294(11) 0.0976(14) Uani 1 1 d .
O6 O 0.09380(19) 0.5239(2) -0.10313(11) 0.0947(13) Uani 1 1 d .
O8 O 0.1479(2) 0.3460(2) -0.28956(13) 0.0985(14) Uani 1 1 d .
N4 N 0.04718(19) 0.3608(3) -0.13396(12) 0.0656(12) Uani 1 1 d .
N6 N 0.12767(18) 0.4501(3) -0.21807(13) 0.0672(12) Uani 1 1 d .
O1 O -0.0603(2) 0.4755(2) -0.21849(12) 0.1028(15) Uani 1 1 d .
N5 N 0.10033(19) 0.4752(2) -0.15505(12) 0.0675(12) Uani 1 1 d .
H5 H 0.0973 0.4359 -0.1655 0.081 Uiso 1 1 calc R
N3 N 0.00093(19) 0.2746(2) -0.18163(12) 0.0715(13) Uani 1 1 d .
H3 H 0.0078 0.3181 -0.1841 0.086 Uiso 1 1 calc R
N8 N 0.1298(2) 0.2249(3) -0.20312(15) 0.0814(15) Uani 1 1 d .
O9 O 0.1052(2) 0.0274(3) -0.15988(13) 0.1113(16) Uani 1 1 d .
O7 O 0.1683(2) 0.6107(2) -0.28051(13) 0.1017(14) Uani 1 1 d .
O11 O 0.1446(2) 0.3217(2) 0.04435(12) 0.1043(15) Uani 1 1 d .
N1 N -0.0210(3) 0.4985(3) -0.23184(14) 0.0794(15) Uani 1 1 d .
C14 C -0.0114(2) 0.2379(4) -0.21030(16) 0.0676(15) Uani 1 1 d .
O12 O 0.1716(2) 0.5838(3) 0.06699(14) 0.1164(16) Uani 1 1 d .
N12 N 0.1656(2) 0.3118(3) -0.00971(14) 0.0843(15) Uani 1 1 d .
H12 H 0.1811 0.3349 -0.0248 0.101 Uiso 1 1 calc R
C20 C 0.0254(2) 0.2996(3) -0.12334(15) 0.0660(15) Uani 1 1 d .
C152 C 0.1551(3) 0.6281(4) 0.24441(18) 0.106(2) Uani 1 1 d .
H152 H 0.1180 0.6129 0.2342 0.127 Uiso 1 1 calc R
N9 N 0.1260(2) 0.1426(3) -0.16268(17) 0.0972(17) Uani 1 1 d .
H9 H 0.1340 0.1774 -0.1494 0.117 Uiso 1 1 calc R
N11 N 0.1504(2) 0.2292(3) -0.05129(15) 0.0866(15) Uani 1 1 d .
N7 N 0.1357(2) 0.3180(3) -0.23476(14) 0.0825(15) Uani 1 1 d .
H7 H 0.1320 0.3370 -0.2155 0.099 Uiso 1 1 calc R
N13 N 0.1924(2) 0.4443(3) -0.01145(14) 0.0845(15) Uani 1 1 d .
O18 O 0.2924(2) 0.3805(3) 0.09243(13) 0.1188(17) Uani 1 1 d .
Cl11 Cl 0.2260(2) 0.0685(2) 0.13375(11) 0.265(2) Uani 1 1 d .
C13 C -0.0088(2) 0.2818(3) -0.24151(15) 0.0693(16) Uani 1 1 d .
C29 C 0.1173(2) 0.5305(3) -0.17348(16) 0.0686(15) Uani 1 1 d .
C19 C 0.0227(2) 0.2844(3) -0.08873(17) 0.0742(16) Uani 1 1 d .
C26 C 0.0634(2) 0.4058(3) -0.11122(15) 0.0664(15) Uani 1 1 d .
C40 C 0.1290(2) 0.5173(3) -0.20734(16) 0.0648(15) Uani 1 1 d .
N14 N 0.2217(2) 0.5343(4) -0.04394(14) 0.0950(17) Uani 1 1 d .
N10 N 0.1335(2) 0.1554(3) -0.09663(15) 0.0844(15) Uani 1 1 d .
C28 C 0.0880(2) 0.4750(3) -0.12301(18) 0.0735(16) Uani 1 1 d .
O10 O 0.0710(2) 0.0064(3) -0.03443(13) 0.1228(17) Uani 1 1 d .
N16 N 0.2738(2) 0.6149(5) -0.1436(2) 0.109(2) Uani 1 1 d .
C16 C -0.0166(3) 0.1881(3) -0.13869(17) 0.0863(19) Uani 1 1 d .
H16 H -0.0303 0.1560 -0.1551 0.104 Uiso 1 1 calc R
C15 C 0.0039(2) 0.2502(3) -0.14800(15) 0.0710(16) Uani 1 1 d .
C5 C 0.0071(2) 0.3615(3) -0.29629(15) 0.0683(15) Uani 1 1 d .
C30 C 0.1226(2) 0.5982(3) -0.16118(17) 0.0758(17) Uani 1 1 d .
H30 H 0.1172 0.6076 -0.1387 0.091 Uiso 1 1 calc R
C21 C 0.0390(3) 0.3383(4) -0.06485(16) 0.0749(17) Uani 1 1 d .
C6 C -0.0037(2) 0.3903(3) -0.26517(16) 0.0673(15) Uani 1 1 d .
C41 C 0.1381(2) 0.4383(3) -0.24971(18) 0.0727(16) Uani 1 1 d .
C12 C -0.0032(2) 0.2485(3) -0.27263(16) 0.0714(16) Uani 1 1 d .
H12A H -0.0067 0.2005 -0.2749 0.086 Uiso 1 1 calc R
C1 C -0.0059(2) 0.4638(3) -0.26227(16) 0.0702(16) Uani 1 1 d .
C44 C 0.1386(3) 0.2006(4) -0.26054(17) 0.0801(18) Uani 1 1 d .
H44 H 0.1430 0.2164 -0.2823 0.096 Uiso 1 1 calc R
C7 C 0.0076(2) 0.2893(3) -0.29920(15) 0.0690(16) Uani 1 1 d .
C33 C 0.1428(2) 0.5725(4) -0.22780(18) 0.0783(18) Uani 1 1 d .
O16 O 0.2106(2) -0.0811(4) -0.11469(14) 0.1227(17) Uani 1 1 d .
N25 N 0.3334(3) 0.3982(5) -0.00647(17) 0.1062(19) Uani 1 1 d .
O13 O 0.2712(3) 0.7302(4) -0.07567(19) 0.136(2) Uani 1 1 d .
C42 C 0.1406(3) 0.3637(4) -0.2610(2) 0.0802(18) Uani 1 1 d .
O19 O 0.3553(2) 0.5728(4) 0.01559(16) 0.1302(19) Uani 1 1 d .
C27 C 0.0596(2) 0.3986(3) -0.07582(16) 0.0745(16) Uani 1 1 d .
H27 H 0.0710 0.4343 -0.0607 0.089 Uiso 1 1 calc R
C38 C 0.1549(3) 0.5561(4) -0.26258(18) 0.0867(19) Uani 1 1 d .
C8 C 0.0226(3) 0.1891(3) -0.33283(15) 0.0820(18) Uani 1 1 d .
H8A H -0.0145 0.1682 -0.3344 0.098 Uiso 1 1 calc R
H8B H 0.0450 0.1700 -0.3131 0.098 Uiso 1 1 calc R
C59 C 0.1603(3) 0.3466(4) 0.01850(19) 0.0801(18) Uani 1 1 d .
C47 C 0.1278(3) 0.1573(4) -0.19727(19) 0.0842(18) Uani 1 1 d .
C2 C 0.0054(3) 0.5059(3) -0.28974(19) 0.0878(19) Uani 1 1 d .
H2 H 0.0045 0.5540 -0.2875 0.105 Uiso 1 1 calc R
O17 O 0.2499(3) 0.0739(3) -0.00709(18) 0.137(2) Uani 1 1 d .
C60 C 0.1731(3) 0.4224(4) 0.01667(18) 0.086(2) Uani 1 1 d .
C55 C 0.1504(3) 0.2442(4) -0.0194(2) 0.089(2) Uani 1 1 d .
N15 N 0.2513(2) 0.6157(4) -0.07869(17) 0.1067(19) Uani 1 1 d .
H15 H 0.2512 0.5808 -0.0923 0.128 Uiso 1 1 calc R
C103 C 0.3373(3) 0.4509(5) 0.0138(2) 0.0846(19) Uani 1 1 d .
C17 C 0.1336(3) 0.1650(4) -0.0635(2) 0.0848(19) Uani 1 1 d .
N18 N 0.2888(3) 0.4877(7) -0.2424(2) 0.130(3) Uani 1 1 d .
N24 N 0.3101(3) 0.2804(5) -0.01630(17) 0.111(2) Uani 1 1 d .
N20 N 0.2801(2) 0.1744(4) -0.2010(2) 0.115(2) Uani 1 1 d .
H20 H 0.2839 0.2149 -0.1919 0.138 Uiso 1 1 calc R
N23 N 0.2857(3) 0.1692(5) -0.03067(16) 0.113(2) Uani 1 1 d .
H23 H 0.2981 0.1819 -0.0493 0.136 Uiso 1 1 calc R
C4 C 0.0181(3) 0.4079(4) -0.32313(16) 0.0830(18) Uani 1 1 d .
H4 H 0.0259 0.3893 -0.3438 0.100 Uiso 1 1 calc R
C43 C 0.1358(3) 0.2467(4) -0.23462(19) 0.0817(18) Uani 1 1 d .
C45 C 0.1351(3) 0.1317(4) -0.2543(2) 0.0869(19) Uani 1 1 d .
H45 H 0.1360 0.1003 -0.2721 0.104 Uiso 1 1 calc R
N26 N 0.3705(3) 0.5129(4) -0.0322(2) 0.114(2) Uani 1 1 d .
H26 H 0.3704 0.4719 -0.0409 0.137 Uiso 1 1 calc R
C94 C 0.1537(3) -0.1790(5) -0.1086(2) 0.123(3) Uani 1 1 d D
H94 H 0.1781 -0.2009 -0.1238 0.147 Uiso 1 1 calc R
C270 C 0.2043(3) 0.5129(5) -0.0142(2) 0.088(2) Uani 1 1 d .
C88 C 0.2471(4) 0.0249(6) -0.1318(3) 0.112(2) Uani 1 1 d .
C32 C 0.1459(3) 0.6416(3) -0.21509(19) 0.0822(18) Uani 1 1 d .
H32 H 0.1545 0.6785 -0.2288 0.099 Uiso 1 1 calc R
C18 C 0.0012(3) 0.2193(4) -0.07952(18) 0.095(2) Uani 1 1 d .
H18 H -0.0005 0.2085 -0.0568 0.114 Uiso 1 1 calc R
C48 C 0.1136(3) 0.0823(4) -0.1463(2) 0.0860(19) Uani 1 1 d .
N28 N 0.4111(2) 0.5658(5) -0.1384(2) 0.130(3) Uani 1 1 d .
H28 H 0.4057 0.5217 -0.1401 0.156 Uiso 1 1 calc R
C46 C 0.1302(3) 0.1074(4) -0.2229(2) 0.0863(19) Uani 1 1 d .
H46 H 0.1285 0.0600 -0.2185 0.104 Uiso 1 1 calc R
N21 N 0.2767(2) 0.1428(4) -0.1466(2) 0.1099(19) Uani 1 1 d .
N19 N 0.2838(2) 0.2971(7) -0.23334(18) 0.117(2) Uani 1 1 d .
C61 C 0.1660(3) 0.4668(4) 0.04442(18) 0.0868(19) Uani 1 1 d .
H61 H 0.1535 0.4488 0.0641 0.104 Uiso 1 1 calc R
C74 C 0.2824(3) 0.6130(7) -0.1766(3) 0.114(3) Uani 1 1 d .
C39 C 0.1528(3) 0.4878(4) -0.27244(17) 0.0847(19) Uani 1 1 d .
H39 H 0.1610 0.4750 -0.2940 0.102 Uiso 1 1 calc R
N22 N 0.2722(3) 0.1234(4) -0.0914(2) 0.126(3) Uani 1 1 d .
C170 C -0.0171(3) 0.1728(4) -0.10424(19) 0.097(2) Uani 1 1 d .
H170 H -0.0301 0.1296 -0.0980 0.116 Uiso 1 1 calc R
O21 O 0.4356(3) 0.5746(6) -0.28929(19) 0.180(3) Uani 1 1 d .
C31 C 0.1362(3) 0.6525(3) -0.1829(2) 0.0857(19) Uani 1 1 d .
H31 H 0.1385 0.6977 -0.1744 0.103 Uiso 1 1 calc R
O15 O 0.2840(3) 0.1176(5) -0.25086(18) 0.149(2) Uani 1 1 d .
C101 C 0.3009(3) 0.3287(6) 0.04049(19) 0.106(3) Uani 1 1 d .
N27 N 0.3918(2) 0.5446(4) -0.0850(2) 0.116(2) Uani 1 1 d .
C63 C 0.1988(3) 0.5610(4) 0.01327(19) 0.0865(19) Uani 1 1 d .
C22 C 0.0203(4) 0.3833(4) -0.01111(18) 0.105(2) Uani 1 1 d .
H22A H 0.0555 0.4013 0.0000 0.126 Uiso 1 1 calc R
H22B H 0.0022 0.4200 -0.0251 0.126 Uiso 1 1 calc R
C52 C 0.1129(3) 0.1147(4) -0.0424(2) 0.102(2) Uani 1 1 d .
C75 C 0.2811(3) 0.5440(8) -0.1932(3) 0.124(3) Uani 1 1 d .
C67 C 0.1428(3) 0.5640(4) 0.09583(18) 0.100(2) Uani 1 1 d .
H67A H 0.1063 0.5447 0.0878 0.120 Uiso 1 1 calc R
H67B H 0.1643 0.5282 0.1088 0.120 Uiso 1 1 calc R
N17 N 0.2879(3) 0.5443(6) -0.2256(3) 0.135(3) Uani 1 1 d .
C53 C 0.1162(4) 0.1334(5) -0.0071(2) 0.131(3) Uani 1 1 d .
H53 H 0.1043 0.1012 0.0081 0.158 Uiso 1 1 calc R
C3 C 0.0175(3) 0.4778(4) -0.31934(17) 0.0869(19) Uani 1 1 d .
H3A H 0.0255 0.5065 -0.3371 0.104 Uiso 1 1 calc R
O20 O 0.4330(3) 0.6607(5) -0.1689(2) 0.158(3) Uani 1 1 d .
N29 N 0.4254(3) 0.4882(9) -0.1930(3) 0.138(3) Uani 1 1 d .
O22 O 0.4156(4) 0.2329(7) -0.1892(3) 0.203(5) Uani 1 1 d .
C49 C 0.1143(3) 0.0937(4) -0.1097(2) 0.097(2) Uani 1 1 d .
C62 C 0.1773(3) 0.5343(5) 0.04233(19) 0.092(2) Uani 1 1 d .
C102 C 0.3156(3) 0.3324(7) 0.0043(2) 0.106(3) Uani 1 1 d .
C98 C 0.2923(3) 0.2191(6) -0.0066(3) 0.108(3) Uani 1 1 d .
C9 C 0.0508(4) 0.1729(4) -0.3655(2) 0.111(2) Uani 1 1 d .
H9A H 0.0898 0.1889 -0.3612 0.133 Uiso 1 1 calc R
C66 C 0.2360(3) 0.6012(5) -0.0469(2) 0.094(2) Uani 1 1 d .
C108 C 0.2179(4) 0.3778(6) 0.1441(2) 0.154(4) Uani 1 1 d .
H10A H 0.2092 0.3642 0.1663 0.230 Uiso 1 1 calc R
H10B H 0.2206 0.3371 0.1303 0.230 Uiso 1 1 calc R
H10C H 0.1887 0.4076 0.1337 0.230 Uiso 1 1 calc R
C54 C 0.1359(4) 0.1956(5) 0.0050(2) 0.119(3) Uani 1 1 d .
H54 H 0.1396 0.2058 0.0281 0.143 Uiso 1 1 calc R
C71 C 0.2744(3) 0.6778(8) -0.1288(3) 0.125(3) Uani 1 1 d .
O24 O 0.5270(3) 0.5299(6) -0.0451(2) 0.195(5) Uani 1 1 d .
C25 C -0.0240(5) 0.4241(5) 0.0364(2) 0.165(4) Uani 1 1 d .
H25A H -0.0485 0.4105 0.0529 0.248 Uiso 1 1 calc R
H25B H -0.0409 0.4617 0.0229 0.248 Uiso 1 1 calc R
H25C H 0.0114 0.4390 0.0478 0.248 Uiso 1 1 calc R
C50 C 0.0924(3) 0.0394(4) -0.0912(2) 0.101(2) Uani 1 1 d .
H50 H 0.0793 -0.0018 -0.1015 0.121 Uiso 1 1 calc R
C107 C 0.2730(4) 0.4160(5) 0.1473(2) 0.121(3) Uani 1 1 d .
H107 H 0.3021 0.3843 0.1576 0.146 Uiso 1 1 calc R
C104 C 0.3237(3) 0.4529(5) 0.0481(2) 0.107(2) Uani 1 1 d .
H104 H 0.3262 0.4932 0.0611 0.128 Uiso 1 1 calc R
C105 C 0.3066(3) 0.3911(6) 0.0600(2) 0.099(2) Uani 1 1 d .
C100 C 0.2834(3) 0.2616(5) 0.0498(2) 0.107(2) Uani 1 1 d .
H100 H 0.2751 0.2541 0.0719 0.129 Uiso 1 1 calc R
C124 C 0.4302(4) 0.3774(13) -0.2180(4) 0.160(5) Uani 1 1 d .
O23 O 0.4162(5) 0.1502(10) -0.0663(4) 0.302(11) Uani 1 1 d .
C111 C 0.3863(3) 0.5663(8) -0.0530(3) 0.120(3) Uani 1 1 d .
C51 C 0.0914(4) 0.0512(4) -0.0572(2) 0.107(2) Uani 1 1 d .
C149 C 0.7618(4) 0.6858(5) 0.1049(2) 0.128(3) Uani 1 1 d .
H149 H 0.7682 0.7242 0.0894 0.153 Uiso 1 1 calc R
C70 C 0.2661(4) 0.6762(7) -0.0913(3) 0.114(3) Uani 1 1 d .
N33 N 0.5497(4) 0.5185(6) -0.1331(4) 0.152(4) Uani 1 1 d .
C85 C 0.2722(3) 0.1187(7) -0.1786(3) 0.117(3) Uani 1 1 d .
C11 C 0.0528(4) 0.0935(4) -0.3681(2) 0.121(3) Uani 1 1 d .
H11A H 0.0661 0.0742 -0.3463 0.182 Uiso 1 1 calc R
H11B H 0.0778 0.0804 -0.3843 0.182 Uiso 1 1 calc R
H11C H 0.0158 0.0760 -0.3752 0.182 Uiso 1 1 calc R
C65 C 0.2340(3) 0.6513(5) -0.0215(3) 0.115(3) Uani 1 1 d .
H65 H 0.2455 0.6969 -0.0246 0.137 Uiso 1 1 calc R
N32 N 0.5067(4) 0.4522(10) -0.0823(3) 0.162(4) Uani 1 1 d .
H32A H 0.5042 0.4449 -0.1039 0.195 Uiso 1 1 calc R
C78 C 0.2846(3) 0.4236(8) -0.2272(3) 0.117(3) Uani 1 1 d .
O25 O 0.5741(4) 0.7305(8) -0.1218(4) 0.217(4) Uani 1 1 d D
C89 C 0.2661(3) 0.0919(7) -0.1233(3) 0.117(3) Uani 1 1 d .
C82 C 0.2897(4) 0.2444(8) -0.2872(3) 0.149(4) Uani 1 1 d .
H82 H 0.2899 0.2044 -0.3003 0.179 Uiso 1 1 calc R
C112 C 0.3940(3) 0.6325(8) -0.0429(3) 0.119(3) Uani 1 1 d .
H112 H 0.3899 0.6447 -0.0206 0.143 Uiso 1 1 calc R
C93 C 0.1870(4) -0.1271(5) -0.0897(2) 0.120(3) Uani 1 1 d .
H93A H 0.2171 -0.1488 -0.0749 0.144 Uiso 1 1 calc R
H93B H 0.1639 -0.1004 -0.0757 0.144 Uiso 1 1 calc R
C106 C 0.2902(3) 0.4404(5) 0.11317(19) 0.116(3) Uani 1 1 d .
H10D H 0.2629 0.4733 0.1026 0.139 Uiso 1 1 calc R
H10E H 0.3266 0.4629 0.1164 0.139 Uiso 1 1 calc R
C79 C 0.2864(3) 0.3622(8) -0.2482(3) 0.117(3) Uani 1 1 d .
C77 C 0.2785(3) 0.4199(7) -0.1921(3) 0.126(3) Uani 1 1 d .
H77 H 0.2764 0.3776 -0.1809 0.151 Uiso 1 1 calc R
C72 C 0.2834(4) 0.7402(6) -0.1442(3) 0.131(3) Uani 1 1 d .
H72 H 0.2843 0.7814 -0.1319 0.157 Uiso 1 1 calc R
C64 C 0.2142(3) 0.6305(5) 0.0083(2) 0.106(2) Uani 1 1 d .
H64 H 0.2109 0.6629 0.0254 0.127 Uiso 1 1 calc R
C23 C -0.0149(5) 0.3631(5) 0.0137(3) 0.134(3) Uani 1 1 d .
H23A H 0.0073 0.3297 0.0283 0.161 Uiso 1 1 calc R
C99 C 0.2787(3) 0.2097(5) 0.0281(2) 0.114(3) Uani 1 1 d .
H99 H 0.2665 0.1665 0.0349 0.137 Uiso 1 1 calc R
C137 C 0.4877(4) 0.3937(9) -0.0287(5) 0.174(5) Uani 1 1 d .
H137 H 0.4997 0.4319 -0.0153 0.209 Uiso 1 1 calc R
N31 N 0.4554(3) 0.3367(7) -0.1169(4) 0.151(4) Uani 1 1 d .
C140 C 0.5430(4) 0.5478(12) -0.1050(5) 0.147(4) Uani 1 1 d .
C138 C 0.4870(6) 0.3962(12) -0.0646(5) 0.164(6) Uani 1 1 d .
C90 C 0.2376(3) 0.0072(5) -0.0715(2) 0.120(3) Uani 1 1 d .
H90 H 0.2294 -0.0193 -0.0530 0.144 Uiso 1 1 calc R
C109 C 0.2708(4) 0.4799(6) 0.1713(2) 0.156(4) Uani 1 1 d .
H10F H 0.3057 0.5048 0.1723 0.233 Uiso 1 1 calc R
H10G H 0.2649 0.4642 0.1936 0.233 Uiso 1 1 calc R
H10H H 0.2405 0.5099 0.1627 0.233 Uiso 1 1 calc R
C91 C 0.2312(4) -0.0194(6) -0.1055(3) 0.117(3) Uani 1 1 d .
C118 C 0.4298(3) 0.5878(7) -0.2288(4) 0.152(4) Uani 1 1 d .
H118 H 0.4296 0.6361 -0.2297 0.183 Uiso 1 1 calc R
C95 C 0.1068(4) -0.1525(4) -0.1294(2) 0.124(3) Uani 1 1 d .
H95A H 0.0877 -0.1898 -0.1419 0.185 Uiso 1 1 calc R
H95B H 0.1193 -0.1190 -0.1449 0.185 Uiso 1 1 calc R
H95C H 0.0816 -0.1305 -0.1154 0.185 Uiso 1 1 calc R
N30 N 0.4291(3) 0.3491(7) -0.1846(3) 0.158(3) Uani 1 1 d .
H30A H 0.4304 0.3803 -0.1690 0.190 Uiso 1 1 calc R
C129 C 0.4364(5) 0.2841(11) -0.1332(5) 0.165(6) Uani 1 1 d .
C92 C 0.2580(3) 0.0785(6) -0.0677(3) 0.127(3) Uani 1 1 d .
C24 C -0.0665(4) 0.3257(5) 0.0008(3) 0.148(4) Uani 1 1 d .
H24A H -0.0866 0.3125 0.0195 0.223 Uiso 1 1 calc R
H24B H -0.0568 0.2848 -0.0112 0.223 Uiso 1 1 calc R
H24C H -0.0897 0.3554 -0.0144 0.223 Uiso 1 1 calc R
C83 C 0.2861(3) 0.2389(8) -0.2518(3) 0.121(3) Uani 1 1 d .
C56 C 0.0459(5) -0.0555(5) -0.0478(2) 0.141(3) Uani 1 1 d .
H56A H 0.0731 -0.0832 -0.0583 0.169 Uiso 1 1 calc R
H56B H 0.0148 -0.0448 -0.0649 0.169 Uiso 1 1 calc R
C68 C 0.1357(5) 0.6217(6) 0.1172(2) 0.134(3) Uani 1 1 d D
H68 H 0.1734 0.6169 0.1295 0.160 Uiso 1 1 calc R
C76 C 0.2757(3) 0.4820(7) -0.1756(3) 0.122(3) Uani 1 1 d .
H76 H 0.2702 0.4829 -0.1527 0.147 Uiso 1 1 calc R
C199 C 0.2893(4) 0.3654(8) -0.2832(3) 0.149(4) Uani 1 1 d .
H199 H 0.2888 0.4087 -0.2936 0.179 Uiso 1 1 calc R
C81 C 0.2929(4) 0.3083(9) -0.3022(3) 0.142(4) Uani 1 1 d .
H81 H 0.2974 0.3120 -0.3252 0.170 Uiso 1 1 calc R
C114 C 0.4134(4) 0.6625(8) -0.0988(4) 0.138(4) Uani 1 1 d .
H114 H 0.4217 0.6948 -0.1150 0.165 Uiso 1 1 calc R
C35 C 0.2019(7) 0.6573(7) -0.3293(3) 0.183(5) Uani 1 1 d .
H35 H 0.1731 0.6933 -0.3283 0.219 Uiso 1 1 calc R
C110 C 0.3549(3) 0.5165(7) 0.0001(3) 0.119(3) Uani 1 1 d .
C87 C 0.2457(4) 0.0032(6) -0.1653(3) 0.130(3) Uani 1 1 d .
H87 H 0.2364 -0.0424 -0.1715 0.156 Uiso 1 1 calc R
C34 C 0.1833(5) 0.5941(5) -0.3149(2) 0.145(3) Uani 1 1 d .
H34A H 0.2131 0.5596 -0.3134 0.174 Uiso 1 1 calc R
H34B H 0.1509 0.5756 -0.3289 0.174 Uiso 1 1 calc R
C115 C 0.4063(3) 0.5946(9) -0.1069(3) 0.122(3) Uani 1 1 d .
C136 C 0.4700(6) 0.3326(14) -0.0139(4) 0.188(7) Uani 1 1 d .
H136 H 0.4705 0.3312 0.0096 0.225 Uiso 1 1 calc R
C117 C 0.4271(4) 0.5533(9) -0.1972(3) 0.126(4) Uani 1 1 d .
C116 C 0.4233(3) 0.5986(9) -0.1672(4) 0.136(4) Uani 1 1 d .
C97 C 0.2646(4) 0.1046(6) -0.0325(3) 0.120(3) Uani 1 1 d .
C96 C 0.1341(4) -0.2410(6) -0.0839(2) 0.163(4) Uani 1 1 d D
H96A H 0.1665 -0.2595 -0.0705 0.245 Uiso 1 1 calc R
H96B H 0.1159 -0.2773 -0.0976 0.245 Uiso 1 1 calc R
H96C H 0.1085 -0.2223 -0.0692 0.245 Uiso 1 1 calc R
C69 C 0.1063(4) 0.6018(5) 0.1480(2) 0.133(3) Uani 1 1 d .
H69A H 0.1185 0.5564 0.1557 0.200 Uiso 1 1 calc R
H69B H 0.0664 0.6015 0.1418 0.200 Uiso 1 1 calc R
H69C H 0.1156 0.6350 0.1658 0.200 Uiso 1 1 calc R
C126 C 0.4350(4) 0.3612(12) -0.2766(4) 0.163(5) Uani 1 1 d .
H126 H 0.4372 0.3321 -0.2952 0.196 Uiso 1 1 calc R
C151 C 0.1638(6) 0.1145(7) 0.1332(4) 0.202(5) Uani 1 1 d .
H151 H 0.1544 0.1260 0.1561 0.243 Uiso 1 1 calc R
C84 C 0.2823(4) 0.1716(8) -0.2351(3) 0.125(3) Uani 1 1 d .
C86 C 0.2581(4) 0.0504(7) -0.1888(3) 0.123(3) Uani 1 1 d .
H86 H 0.2574 0.0376 -0.2115 0.147 Uiso 1 1 calc R
C57 C 0.0248(5) -0.0953(5) -0.0181(4) 0.157(4) Uani 1 1 d .
H57 H -0.0058 -0.0680 -0.0102 0.189 Uiso 1 1 calc R
C58 C -0.0021(5) -0.1634(5) -0.0351(3) 0.187(5) Uani 1 1 d .
H58A H -0.0281 -0.1511 -0.0543 0.280 Uiso 1 1 calc R
H58B H -0.0216 -0.1882 -0.0189 0.280 Uiso 1 1 calc R
H58C H 0.0270 -0.1924 -0.0423 0.280 Uiso 1 1 calc R
C139 C 0.5267(5) 0.5093(10) -0.0744(6) 0.168(7) Uani 1 1 d .
C131 C 0.4617(5) 0.3351(13) -0.0807(5) 0.172(7) Uani 1 1 d .
C123 C 0.4274(4) 0.4488(10) -0.2219(4) 0.139(4) Uani 1 1 d .
C145 C 0.5734(4) 0.5270(14) -0.1894(5) 0.157(5) Uani 1 1 d .
C148 C 0.5843(5) 0.6750(11) -0.1843(7) 0.216(9) Uani 1 1 d .
H148 H 0.5892 0.7229 -0.1823 0.260 Uiso 1 1 calc R
C130 C 0.4237(5) 0.2174(9) -0.1200(5) 0.177(6) Uani 1 1 d .
H130 H 0.4119 0.1827 -0.1355 0.212 Uiso 1 1 calc R
C10 C 0.0275(6) 0.2065(6) -0.3945(3) 0.201(5) Uani 1 1 d .
H10I H 0.0473 0.1933 -0.4133 0.302 Uiso 1 1 calc R
H10J H 0.0303 0.2559 -0.3911 0.302 Uiso 1 1 calc R
H10K H -0.0114 0.1937 -0.3991 0.302 Uiso 1 1 calc R
O27 O 0.5966(6) 0.4206(6) -0.1725(3) 0.224(4) Uani 1 1 d .
C146 C 0.5832(5) 0.5673(13) -0.2170(5) 0.196(7) Uani 1 1 d .
H146 H 0.5871 0.5456 -0.2376 0.235 Uiso 1 1 calc R
C141 C 0.5529(5) 0.6179(17) -0.0961(4) 0.181(6) Uani 1 1 d .
H141 H 0.5508 0.6347 -0.0742 0.217 Uiso 1 1 calc R
C144 C 0.5728(5) 0.6318(12) -0.1563(5) 0.159(5) Uani 1 1 d .
C73 C 0.2908(4) 0.7408(7) -0.1771(4) 0.155(4) Uani 1 1 d .
H73 H 0.2958 0.7826 -0.1882 0.186 Uiso 1 1 calc R
C122 C 0.4318(4) 0.4772(11) -0.2538(4) 0.136(4) Uani 1 1 d .
C113 C 0.4082(4) 0.6827(7) -0.0655(4) 0.147(3) Uani 1 1 d .
H113 H 0.4140 0.7286 -0.0587 0.176 Uiso 1 1 calc R
C150 C 0.3416(5) 0.6890(6) 0.0659(3) 0.182(5) Uani 1 1 d .
H150 H 0.3285 0.6614 0.0457 0.219 Uiso 1 1 calc R
O26 O 0.5505(4) 0.4256(7) -0.2182(3) 0.214(5) Uani 1 1 d .
C132 C 0.4444(5) 0.2671(14) -0.0689(4) 0.194(10) Uani 1 1 d .
C119 C 0.4329(4) 0.5493(9) -0.2585(4) 0.141(3) Uani 1 1 d .
C143 C 0.5646(4) 0.5622(13) -0.1583(4) 0.150(5) Uani 1 1 d .
C120 C 0.4345(5) 0.6522(7) -0.2931(3) 0.168(4) Uani 1 1 d .
H12B H 0.4672 0.6725 -0.2801 0.202 Uiso 1 1 calc R
H12C H 0.4010 0.6710 -0.2847 0.202 Uiso 1 1 calc R
C128 C 0.4266(5) 0.2867(10) -0.1732(5) 0.159(5) Uani 1 1 d .
C125 C 0.4324(4) 0.3343(8) -0.2459(6) 0.172(5) Uani 1 1 d .
H125 H 0.4321 0.2863 -0.2431 0.206 Uiso 1 1 calc R
C127 C 0.4343(5) 0.4338(13) -0.2810(4) 0.181(5) Uani 1 1 d .
H127 H 0.4356 0.4525 -0.3025 0.217 Uiso 1 1 calc R
C134 C 0.4108(12) 0.0850(18) -0.0830(10) 0.443(12) Uani 1 1 d D
H13A H 0.4442 0.0790 -0.0945 0.532 Uiso 1 1 calc R
H13B H 0.3794 0.0893 -0.1006 0.532 Uiso 1 1 calc R
C133 C 0.4279(6) 0.1983(15) -0.0817(9) 0.261(18) Uani 1 1 d .
C147 C 0.5876(6) 0.6386(15) -0.2149(5) 0.200(7) Uani 1 1 d .
H147 H 0.5928 0.6637 -0.2344 0.240 Uiso 1 1 calc R
C36 C 0.2104(8) 0.6420(6) -0.3679(3) 0.257(9) Uani 1 1 d .
H36A H 0.1750 0.6294 -0.3802 0.386 Uiso 1 1 calc R
H36B H 0.2367 0.6045 -0.3689 0.386 Uiso 1 1 calc R
H36C H 0.2247 0.6829 -0.3779 0.386 Uiso 1 1 calc R
C142 C 0.5666(5) 0.6610(11) -0.1231(7) 0.171(5) Uani 1 1 d .
N34 N 0.5718(5) 0.4543(13) -0.1946(4) 0.186(6) Uani 1 1 d .
C121 C 0.4345(7) 0.6708(9) -0.3330(4) 0.219(6) Uani 1 1 d .
H121 H 0.4749 0.6681 -0.3349 0.263 Uiso 1 1 calc R
C135 C 0.4507(6) 0.2709(11) -0.0334(8) 0.229(10) Uani 1 1 d .
H135 H 0.4420 0.2314 -0.0214 0.275 Uiso 1 1 calc R
C37 C 0.2565(8) 0.6807(8) -0.3087(5) 0.241(8) Uani 1 1 d .
H37A H 0.2691 0.7234 -0.3179 0.362 Uiso 1 1 calc R
H37B H 0.2848 0.6456 -0.3099 0.362 Uiso 1 1 calc R
H37C H 0.2501 0.6877 -0.2855 0.362 Uiso 1 1 calc R
C192 C 0.2911(3) 0.6742(9) -0.1956(3) 0.153(5) Uani 1 1 d .
H192 H 0.2966 0.6723 -0.2184 0.184 Uiso 1 1 calc R
C196 C 0.5687(5) 0.7738(13) -0.0902(4) 0.235(7) Uani 1 1 d D
H19A H 0.6002 0.7655 -0.0731 0.281 Uiso 1 1 calc R
H19B H 0.5342 0.7626 -0.0806 0.281 Uiso 1 1 calc R
C194 C 0.4281(7) 0.7491(8) -0.3295(5) 0.320(13) Uani 1 1 d .
H19C H 0.4510 0.7649 -0.3096 0.479 Uiso 1 1 calc R
H19D H 0.3894 0.7602 -0.3276 0.479 Uiso 1 1 calc R
H19E H 0.4397 0.7718 -0.3492 0.479 Uiso 1 1 calc R
C190 C 0.0736(10) -0.1045(8) 0.0146(5) 0.312(10) Uani 1 1 d .
H19F H 0.0855 -0.0595 0.0231 0.468 Uiso 1 1 calc R
H19G H 0.1052 -0.1290 0.0075 0.468 Uiso 1 1 calc R
H19H H 0.0584 -0.1304 0.0322 0.468 Uiso 1 1 calc R
C197 C 0.5681(16) 0.8490(12) -0.1021(9) 0.47(3) Uani 1 1 d D
H197 H 0.5334 0.8637 -0.1156 0.570 Uiso 1 1 calc R
C191 C 0.1431(13) 0.6853(9) 0.1100(6) 0.47(2) Uani 1 1 d D
H19I H 0.1410 0.7133 0.1299 0.710 Uiso 1 1 calc R
H19J H 0.1145 0.6997 0.0925 0.710 Uiso 1 1 calc R
H19K H 0.1794 0.6909 0.1022 0.710 Uiso 1 1 calc R
C193 C 0.4134(11) 0.6109(15) -0.3571(4) 0.419(19) Uani 1 1 d .
H19L H 0.4278 0.5675 -0.3478 0.628 Uiso 1 1 calc R
H19M H 0.4262 0.6181 -0.3789 0.628 Uiso 1 1 calc R
H19N H 0.3730 0.6098 -0.3594 0.628 Uiso 1 1 calc R
C198 C 0.5717(7) 0.8683(9) -0.0594(6) 0.290(9) Uani 1 1 d .
H19O H 0.5357 0.8605 -0.0515 0.436 Uiso 1 1 calc R
H19P H 0.5823 0.9161 -0.0558 0.436 Uiso 1 1 calc R
H19Q H 0.5992 0.8390 -0.0469 0.436 Uiso 1 1 calc R
C195 C 0.4022(10) 0.0166(17) -0.0643(8) 0.443(12) Uani 1 1 d DU
H195 H 0.3701 0.0267 -0.0517 0.532 Uiso 1 1 calc R
Cl15 Cl 0.6511(2) 0.0989(4) 0.2280(2) 0.430(6) Uani 1 1 d D
Cl14 Cl 0.5718(2) 0.1930(5) 0.1930(3) 0.491(7) Uani 1 1 d D
C200 C 0.3853(9) -0.0570(15) -0.0827(8) 0.443(12) Uani 1 1 d DU
H20A H 0.3526 -0.0507 -0.0987 0.665 Uiso 1 1 calc R
H20B H 0.3773 -0.0905 -0.0659 0.665 Uiso 1 1 calc R
H20C H 0.4160 -0.0733 -0.0942 0.665 Uiso 1 1 calc R
Cl13 Cl 0.5794(6) 0.0208(14) 0.1821(4) 0.762(18) Uani 1 1 d D
O303 O 0.3173(10) 0.9385(6) 0.0627(4) 0.372(11) Uani 1 1 d .
O304 O 0.3012(16) -0.1481(9) -0.0073(4) 0.84(4) Uani 1 1 d .
C301 C 0.6171(19) 0.8666(13) -0.1154(8) 0.52(3) Uani 1 1 d .
H30B H 0.6114 0.8629 -0.1397 0.773 Uiso 1 1 calc R
H30C H 0.6467 0.8356 -0.1067 0.773 Uiso 1 1 calc R
H30D H 0.6273 0.9135 -0.1091 0.773 Uiso 1 1 calc R
C400 C 0.4591(9) 0.0332(14) -0.0350(8) 0.443(12) Uani 1 1 d .
H40A H 0.4641 -0.0047 -0.0191 0.665 Uiso 1 1 calc R
H40B H 0.4529 0.0754 -0.0230 0.665 Uiso 1 1 calc R
H40C H 0.4923 0.0380 -0.0464 0.665 Uiso 1 1 calc R
C800 C 0.5834(7) 0.1003(10) 0.2066(5) 0.63(4) Uani 1 1 d D
H800 H 0.5584 0.0929 0.2242 0.759 Uiso 1 1 calc R
O777 O 0.2282(8) 0.9214(10) 0.0437(5) 0.414(12) Uani 1 1 d .
O778 O 0.3274(11) 0.9401(8) 0.0183(5) 0.472(15) Uani 1 1 d .

loop_
_atom_site_aniso_label
_atom_site_aniso_U_11
_atom_site_aniso_U_22
_atom_site_aniso_U_33
_atom_site_aniso_U_23
_atom_site_aniso_U_13
_atom_site_aniso_U_12
Cl3 0.1301(17) 0.1470(19) 0.1275(17) -0.0024(14) 0.0079(13) -0.0100(14)
Cl8 0.314(4) 0.0994(18) 0.164(2) -0.0165(15) 0.080(2) -0.048(2)
Cl1 0.145(2) 0.164(2) 0.149(2) -0.0350(17) 0.0354(15) 0.0049(16)
Cl9 0.164(2) 0.208(3) 0.1104(17) -0.0023(16) 0.0381(15) 0.0298(19)
Cl7 0.157(2) 0.144(2) 0.170(2) -0.0257(16) 0.0445(17) 0.0298(16)
Cl2 0.131(2) 0.230(3) 0.147(2) -0.0017(19) 0.0110(16) 0.0422(19)
Cl6 0.142(2) 0.201(3) 0.360(5) -0.076(3) 0.046(3) 0.017(2)
Cl4 0.139(3) 0.263(4) 0.295(5) -0.012(3) 0.037(3) 0.014(3)
O3 0.129(4) 0.066(3) 0.067(3) -0.003(2) 0.017(2) 0.005(2)
O4 0.130(4) 0.056(3) 0.084(3) -0.001(2) 0.023(2) -0.009(3)
O5 0.133(4) 0.093(3) 0.075(3) -0.005(3) 0.039(3) -0.006(3)
Cl10 0.412(7) 0.192(3) 0.196(3) 0.041(3) 0.073(4) -0.008(4)
N2 0.076(3) 0.042(3) 0.080(3) -0.015(3) 0.000(2) 0.004(2)
Cl5 0.446(8) 0.191(4) 0.191(4) -0.014(3) 0.013(4) 0.005(4)
Cl12 0.230(4) 0.302(5) 0.243(4) -0.059(4) 0.071(3) -0.044(4)
O2 0.109(4) 0.080(3) 0.101(3) -0.018(3) -0.006(3) -0.004(3)
O6 0.131(4) 0.066(3) 0.090(3) -0.010(3) 0.019(3) -0.015(3)
O8 0.119(4) 0.100(4) 0.079(3) -0.009(3) 0.020(3) 0.008(3)
N4 0.073(3) 0.062(3) 0.063(3) 0.001(3) 0.015(2) 0.003(3)
N6 0.071(3) 0.063(3) 0.068(3) 0.000(3) 0.009(2) 0.003(2)
O1 0.145(4) 0.069(3) 0.102(4) -0.015(3) 0.047(3) -0.009(3)
N5 0.087(3) 0.056(3) 0.060(3) -0.007(3) 0.010(2) -0.005(3)
N3 0.091(4) 0.059(3) 0.066(3) -0.003(3) 0.017(3) -0.008(3)
N8 0.089(4) 0.059(4) 0.097(5) -0.014(3) 0.014(3) 0.005(3)
O9 0.149(4) 0.069(3) 0.121(4) -0.013(3) 0.038(3) -0.015(3)
O7 0.125(4) 0.087(3) 0.099(4) 0.026(3) 0.035(3) -0.001(3)
O11 0.130(4) 0.108(4) 0.080(3) 0.010(3) 0.033(3) 0.006(3)
N1 0.098(4) 0.066(4) 0.072(4) 0.003(3) -0.006(3) 0.011(4)
C14 0.070(4) 0.063(4) 0.072(4) -0.004(4) 0.014(3) 0.002(3)
O12 0.156(5) 0.094(4) 0.103(4) 0.006(3) 0.030(3) 0.008(3)
N12 0.099(4) 0.088(4) 0.070(4) 0.007(3) 0.026(3) -0.001(3)
C20 0.081(4) 0.062(4) 0.057(4) 0.001(3) 0.019(3) 0.004(3)
C152 0.130(6) 0.091(5) 0.101(5) -0.005(4) 0.029(4) -0.023(5)
N9 0.113(4) 0.065(4) 0.115(5) -0.021(4) 0.020(4) -0.001(3)
N11 0.098(4) 0.083(4) 0.082(4) 0.010(3) 0.025(3) 0.016(3)
N7 0.100(4) 0.061(4) 0.088(4) -0.017(3) 0.018(3) 0.000(3)
N13 0.083(4) 0.099(5) 0.073(4) 0.016(3) 0.016(3) 0.005(3)
O18 0.130(4) 0.155(5) 0.072(3) -0.011(3) 0.015(3) 0.016(3)
Cl11 0.306(6) 0.242(4) 0.234(4) -0.036(3) -0.032(4) 0.018(4)
C13 0.064(4) 0.071(5) 0.070(4) 0.006(4) -0.002(3) -0.002(3)
C29 0.071(4) 0.056(4) 0.078(4) -0.005(4) 0.007(3) 0.006(3)
C19 0.079(4) 0.065(4) 0.082(5) 0.000(4) 0.023(3) -0.007(3)
C26 0.071(4) 0.068(4) 0.061(4) -0.004(3) 0.012(3) 0.010(3)
C40 0.062(4) 0.052(4) 0.079(4) 0.006(3) -0.002(3) 0.000(3)
N14 0.094(4) 0.109(5) 0.084(4) 0.025(4) 0.015(3) 0.020(4)
N10 0.104(4) 0.069(4) 0.086(4) 0.001(3) 0.035(3) 0.002(3)
C28 0.081(4) 0.053(4) 0.085(5) -0.010(4) 0.005(3) 0.001(3)
O10 0.183(5) 0.079(4) 0.113(4) 0.005(3) 0.047(4) -0.024(4)
N16 0.080(4) 0.154(7) 0.097(5) 0.037(5) 0.026(3) 0.020(4)
C16 0.133(6) 0.057(4) 0.074(5) -0.002(3) 0.033(4) -0.018(4)
C15 0.085(4) 0.067(4) 0.063(4) 0.002(3) 0.018(3) 0.001(3)
C5 0.078(4) 0.059(4) 0.066(4) -0.003(3) 0.001(3) 0.005(3)
C30 0.078(4) 0.063(5) 0.084(4) 0.002(4) -0.001(3) 0.001(3)
C21 0.086(4) 0.082(5) 0.060(4) 0.002(4) 0.023(3) 0.004(4)
C6 0.087(4) 0.045(4) 0.068(4) 0.010(3) 0.003(3) -0.001(3)
C41 0.078(4) 0.063(4) 0.077(5) 0.005(4) 0.003(3) -0.001(3)
C12 0.089(4) 0.049(4) 0.074(4) -0.014(3) 0.003(3) 0.002(3)
C1 0.072(4) 0.065(5) 0.071(4) 0.000(4) -0.004(3) 0.006(3)
C44 0.087(4) 0.073(5) 0.082(5) -0.016(4) 0.020(3) 0.005(4)
C7 0.086(4) 0.070(5) 0.050(4) -0.005(3) 0.003(3) 0.013(3)
C33 0.066(4) 0.068(5) 0.097(5) 0.004(4) -0.003(3) 0.008(3)
O16 0.134(4) 0.119(5) 0.114(4) -0.027(4) 0.004(3) -0.004(4)
N25 0.086(4) 0.138(7) 0.096(5) 0.012(5) 0.014(3) 0.020(4)
O13 0.123(5) 0.128(5) 0.167(6) 0.056(5) 0.055(4) 0.026(4)
C42 0.076(4) 0.087(6) 0.078(5) -0.006(5) 0.012(4) -0.001(4)
O19 0.136(5) 0.131(5) 0.129(5) 0.010(4) 0.041(4) 0.026(4)
C27 0.076(4) 0.074(5) 0.075(4) -0.013(4) 0.016(3) -0.004(3)
C38 0.087(5) 0.096(6) 0.080(5) 0.004(5) 0.020(4) 0.000(4)
C8 0.110(5) 0.062(5) 0.074(4) -0.010(3) 0.008(4) -0.003(4)
C59 0.101(5) 0.077(5) 0.066(5) 0.008(4) 0.023(4) 0.008(4)
C47 0.092(5) 0.087(6) 0.078(5) -0.003(4) 0.027(4) -0.004(4)
C2 0.109(5) 0.051(4) 0.099(5) 0.002(4) -0.008(4) 0.013(4)
O17 0.184(6) 0.112(5) 0.117(5) 0.000(4) 0.023(4) 0.023(4)
C60 0.073(4) 0.114(6) 0.071(5) -0.002(5) 0.006(3) 0.022(4)
C55 0.115(6) 0.079(5) 0.079(5) 0.013(5) 0.040(4) 0.024(4)
N15 0.110(5) 0.099(5) 0.114(5) 0.039(4) 0.023(4) 0.011(4)
C103 0.075(4) 0.093(6) 0.084(6) 0.006(5) 0.005(4) 0.010(4)
C17 0.107(5) 0.062(5) 0.091(6) 0.009(4) 0.034(4) 0.012(4)
N18 0.086(4) 0.207(10) 0.100(6) 0.059(7) 0.022(4) 0.001(6)
N24 0.119(5) 0.114(6) 0.100(5) -0.035(5) 0.011(4) 0.033(5)
N20 0.095(5) 0.147(6) 0.105(6) -0.013(5) 0.020(4) -0.016(4)
N23 0.125(5) 0.129(7) 0.089(5) -0.024(5) 0.026(4) 0.009(5)
C4 0.100(5) 0.082(5) 0.066(4) 0.000(4) 0.002(3) 0.007(4)
C43 0.083(5) 0.083(6) 0.080(5) -0.006(4) 0.013(4) 0.003(4)
C45 0.094(5) 0.083(6) 0.086(5) -0.021(4) 0.019(4) -0.003(4)
N26 0.106(5) 0.128(6) 0.114(5) 0.029(5) 0.035(4) 0.029(4)
C94 0.079(5) 0.174(9) 0.111(6) -0.059(7) -0.006(5) 0.025(6)
C270 0.066(4) 0.107(6) 0.091(6) 0.016(5) 0.013(4) 0.012(4)
C88 0.117(6) 0.113(8) 0.106(8) -0.013(7) 0.022(5) -0.002(5)
C32 0.097(5) 0.057(5) 0.094(5) 0.014(4) 0.017(4) -0.003(3)
C18 0.135(6) 0.080(5) 0.074(5) 0.001(4) 0.033(4) -0.005(5)
C48 0.095(5) 0.066(5) 0.101(6) 0.007(5) 0.030(4) 0.002(4)
N28 0.082(4) 0.196(8) 0.114(6) 0.047(6) 0.025(4) 0.031(4)
C46 0.086(5) 0.070(5) 0.104(6) -0.025(5) 0.019(4) -0.007(3)
N21 0.097(4) 0.135(6) 0.099(5) 0.015(5) 0.013(4) 0.003(4)
N19 0.066(4) 0.192(9) 0.093(5) 0.000(6) 0.009(3) -0.012(5)
C61 0.093(5) 0.087(6) 0.081(5) 0.009(4) 0.013(4) 0.005(4)
C74 0.075(5) 0.137(9) 0.131(9) 0.036(8) 0.015(5) 0.006(5)
C39 0.094(5) 0.079(5) 0.079(5) -0.004(4) -0.002(4) 0.006(4)
N22 0.122(5) 0.136(6) 0.126(7) 0.047(6) 0.046(5) 0.033(4)
C170 0.147(6) 0.063(4) 0.085(5) 0.007(4) 0.030(4) -0.027(4)
O21 0.198(7) 0.248(10) 0.101(5) 0.034(6) 0.052(4) -0.002(6)
C31 0.082(4) 0.058(4) 0.117(6) -0.005(4) 0.014(4) -0.009(3)
O15 0.145(5) 0.196(7) 0.113(5) -0.016(5) 0.044(4) -0.008(5)
C101 0.085(5) 0.160(9) 0.075(5) -0.004(6) 0.016(4) 0.029(5)
N27 0.076(4) 0.154(7) 0.122(6) 0.033(6) 0.021(4) 0.025(4)
C63 0.084(5) 0.086(6) 0.089(5) 0.011(5) 0.009(4) 0.019(4)
C22 0.156(7) 0.091(5) 0.075(5) -0.028(4) 0.040(5) -0.012(5)
C52 0.143(7) 0.081(6) 0.089(6) 0.008(5) 0.041(5) 0.000(5)
C75 0.079(5) 0.199(12) 0.094(7) 0.070(8) 0.008(4) 0.011(6)
C67 0.133(6) 0.092(6) 0.078(5) -0.015(4) 0.023(4) 0.018(5)
N17 0.109(5) 0.196(10) 0.103(7) 0.043(6) 0.024(5) 0.030(6)
C53 0.201(9) 0.105(7) 0.099(7) 0.029(5) 0.068(6) 0.024(6)
C3 0.130(6) 0.064(5) 0.067(4) 0.003(4) 0.013(4) -0.005(4)
O20 0.129(5) 0.202(8) 0.147(6) 0.053(6) 0.039(4) 0.032(5)
N29 0.078(4) 0.232(12) 0.107(7) 0.056(8) 0.020(4) 0.006(6)
O22 0.134(6) 0.223(11) 0.246(11) 0.071(9) -0.009(6) -0.022(7)
C49 0.122(6) 0.077(6) 0.098(6) 0.005(5) 0.036(4) 0.013(5)
C62 0.097(5) 0.101(7) 0.079(5) -0.001(5) 0.016(4) 0.007(5)
C102 0.057(4) 0.153(9) 0.105(7) 0.023(7) -0.002(4) 0.021(5)
C98 0.099(6) 0.085(7) 0.135(9) 0.016(6) -0.013(5) 0.024(5)
C9 0.145(7) 0.117(7) 0.072(5) -0.016(5) 0.013(5) 0.037(5)
C66 0.090(5) 0.099(7) 0.097(6) 0.025(6) 0.026(4) 0.016(5)
C108 0.085(6) 0.241(11) 0.138(7) 0.034(7) 0.031(5) 0.020(7)
C54 0.196(9) 0.073(6) 0.096(6) 0.000(5) 0.049(6) -0.004(6)
C71 0.067(5) 0.181(11) 0.133(9) 0.051(9) 0.039(5) 0.042(6)
O24 0.139(6) 0.300(12) 0.151(6) -0.016(7) 0.040(5) 0.057(6)
C25 0.261(12) 0.140(8) 0.112(6) -0.026(6) 0.092(7) 0.049(7)
C50 0.138(6) 0.077(5) 0.094(6) 0.008(4) 0.037(5) 0.002(4)
C107 0.095(6) 0.180(8) 0.088(6) -0.012(6) 0.009(4) 0.030(6)
C104 0.077(5) 0.138(8) 0.109(7) 0.009(6) 0.025(4) 0.023(5)
C105 0.081(5) 0.135(8) 0.080(6) -0.009(6) 0.009(4) 0.023(5)
C100 0.127(7) 0.105(7) 0.088(6) 0.020(6) 0.002(5) -0.004(5)
C124 0.090(6) 0.28(2) 0.105(10) 0.055(13) -0.006(6) -0.025(9)
O23 0.119(7) 0.47(2) 0.317(15) 0.278(18) 0.043(8) 0.016(11)
C111 0.069(5) 0.160(11) 0.129(10) 0.003(9) 0.012(5) 0.034(6)
C51 0.138(7) 0.075(6) 0.112(7) 0.010(5) 0.036(5) -0.002(5)
C149 0.155(8) 0.138(7) 0.093(6) 0.007(5) 0.023(5) -0.012(6)
C70 0.096(6) 0.119(9) 0.132(9) 0.007(7) 0.029(5) 0.033(6)
N33 0.090(5) 0.222(12) 0.143(8) -0.019(10) 0.007(5) 0.021(6)
C85 0.076(5) 0.184(12) 0.094(7) 0.005(8) 0.021(4) 0.007(6)
C11 0.149(7) 0.105(6) 0.116(6) -0.049(5) 0.038(5) 0.027(5)
C65 0.094(5) 0.117(7) 0.137(8) 0.046(7) 0.034(5) 0.025(5)
N32 0.079(6) 0.227(13) 0.186(10) 0.077(11) 0.032(6) 0.019(7)
C78 0.066(5) 0.190(11) 0.097(7) 0.018(8) 0.011(4) -0.008(5)
O25 0.134(6) 0.205(11) 0.312(14) -0.023(10) 0.022(7) 0.051(7)
C89 0.096(6) 0.170(11) 0.092(7) -0.014(8) 0.040(5) 0.005(6)
C82 0.110(7) 0.251(14) 0.089(8) -0.024(8) 0.021(5) -0.023(8)
C112 0.096(6) 0.151(9) 0.115(7) 0.023(8) 0.031(5) 0.021(6)
C93 0.140(7) 0.110(6) 0.109(6) -0.007(6) 0.013(6) 0.013(6)
C106 0.103(6) 0.170(8) 0.075(5) 0.015(6) 0.016(4) 0.018(5)
C79 0.073(5) 0.179(11) 0.097(8) 0.040(8) 0.002(4) -0.004(6)
C77 0.084(5) 0.199(11) 0.096(7) 0.047(7) 0.013(5) -0.001(6)
C72 0.133(7) 0.151(9) 0.119(7) 0.058(7) 0.056(6) 0.001(6)
C64 0.113(6) 0.100(7) 0.107(6) -0.003(5) 0.017(5) 0.026(5)
C23 0.153(9) 0.115(7) 0.146(8) -0.011(6) 0.069(7) -0.015(6)
C99 0.129(7) 0.139(8) 0.073(5) 0.000(6) 0.006(5) 0.026(6)
C137 0.099(8) 0.274(17) 0.151(12) 0.041(12) 0.019(7) 0.068(9)
N31 0.063(5) 0.193(10) 0.199(12) 0.017(9) 0.024(5) 0.000(5)
C140 0.076(6) 0.166(14) 0.198(18) 0.024(13) 0.015(8) 0.011(8)
C138 0.069(7) 0.247(18) 0.172(17) -0.016(15) 0.000(8) 0.029(9)
C90 0.123(7) 0.123(8) 0.109(7) 0.007(6) -0.007(5) 0.020(6)
C109 0.156(8) 0.205(10) 0.107(7) -0.011(7) 0.021(6) 0.031(7)
C91 0.117(6) 0.120(8) 0.111(8) -0.030(7) -0.002(5) -0.001(6)
C118 0.084(6) 0.221(12) 0.155(10) 0.054(11) 0.031(6) 0.018(6)
C95 0.135(7) 0.131(7) 0.106(6) 0.001(5) 0.017(5) 0.001(6)
N30 0.083(5) 0.200(11) 0.191(11) 0.018(8) 0.013(5) 0.001(6)
C129 0.075(7) 0.186(15) 0.24(2) 0.095(15) 0.036(9) 0.016(8)
C92 0.094(6) 0.137(9) 0.147(9) -0.087(8) -0.010(5) 0.008(6)
C24 0.151(9) 0.140(8) 0.169(9) 0.024(7) 0.082(7) 0.003(7)
C83 0.075(5) 0.189(12) 0.098(8) -0.004(9) 0.001(5) -0.016(6)
C56 0.188(9) 0.088(7) 0.154(8) 0.011(6) 0.059(7) -0.012(6)
C68 0.185(9) 0.110(7) 0.111(7) 0.019(6) 0.038(6) 0.019(6)
C76 0.105(6) 0.157(9) 0.109(7) 0.028(8) 0.031(5) -0.008(6)
C199 0.127(8) 0.232(13) 0.088(8) 0.005(8) 0.008(5) -0.044(8)
C81 0.119(7) 0.213(13) 0.095(8) 0.026(9) 0.017(6) -0.019(8)
C114 0.089(6) 0.169(12) 0.160(12) 0.050(9) 0.031(6) 0.009(7)
C35 0.241(15) 0.164(11) 0.155(11) 0.012(8) 0.074(10) -0.040(10)
C110 0.087(5) 0.156(11) 0.113(8) -0.016(8) 0.011(5) 0.037(6)
C87 0.139(7) 0.149(9) 0.104(7) -0.010(7) 0.026(6) 0.007(6)
C34 0.236(11) 0.106(7) 0.100(6) 0.022(5) 0.046(7) -0.028(7)
C115 0.074(5) 0.172(11) 0.123(9) 0.025(9) 0.020(5) 0.029(6)
C136 0.115(9) 0.31(2) 0.153(12) 0.095(15) 0.059(8) 0.074(12)
C117 0.076(5) 0.191(12) 0.113(9) 0.058(10) 0.014(5) 0.016(7)
C116 0.055(5) 0.209(14) 0.146(11) 0.066(12) 0.020(5) 0.023(7)
C97 0.126(7) 0.101(8) 0.127(9) -0.003(7) -0.009(6) 0.028(6)
C96 0.121(7) 0.230(11) 0.146(8) 0.117(8) 0.048(6) 0.063(7)
C69 0.158(8) 0.145(7) 0.102(6) -0.016(5) 0.041(5) 0.026(6)
C126 0.131(8) 0.246(17) 0.111(10) -0.030(11) 0.003(7) -0.039(10)
C151 0.198(12) 0.215(13) 0.202(12) 0.034(11) 0.055(10) 0.060(11)
C84 0.094(6) 0.182(13) 0.102(9) -0.011(9) 0.023(5) -0.017(7)
C86 0.121(7) 0.134(8) 0.120(8) -0.021(7) 0.043(5) -0.002(6)
C57 0.155(9) 0.111(8) 0.219(12) 0.001(8) 0.078(9) -0.011(7)
C58 0.241(12) 0.081(6) 0.261(13) -0.026(7) 0.124(10) -0.022(7)
C139 0.064(7) 0.171(14) 0.27(2) 0.040(17) 0.027(10) 0.017(7)
C131 0.075(7) 0.28(2) 0.164(14) 0.110(16) 0.038(8) 0.056(10)
C123 0.087(6) 0.195(14) 0.137(13) 0.048(12) 0.019(6) -0.009(7)
C145 0.073(6) 0.219(17) 0.179(16) 0.034(17) 0.021(7) 0.006(9)
C148 0.113(9) 0.26(2) 0.29(2) 0.12(2) 0.079(13) 0.058(10)
C130 0.105(8) 0.244(18) 0.181(12) 0.002(14) 0.012(8) 0.051(10)
C10 0.325(17) 0.176(10) 0.109(8) -0.025(8) 0.057(10) 0.026(10)
O27 0.272(13) 0.197(10) 0.211(11) -0.021(8) 0.065(9) -0.014(8)
C146 0.099(8) 0.26(2) 0.227(18) 0.086(18) 0.005(9) 0.004(11)
C141 0.086(8) 0.28(2) 0.181(14) 0.024(18) 0.013(8) 0.030(10)
C144 0.103(8) 0.156(14) 0.22(2) -0.034(14) 0.022(8) 0.017(8)
C73 0.117(8) 0.154(11) 0.199(13) 0.073(10) 0.040(7) 0.018(7)
C122 0.090(6) 0.197(15) 0.125(10) -0.020(12) 0.022(6) -0.016(7)
C113 0.108(7) 0.172(11) 0.168(11) 0.017(10) 0.045(7) 0.033(6)
C150 0.133(9) 0.201(11) 0.210(12) -0.033(10) 0.006(8) 0.049(8)
O26 0.117(6) 0.306(13) 0.213(10) -0.041(9) -0.010(6) 0.005(6)
C132 0.109(9) 0.36(3) 0.117(10) 0.115(15) 0.043(8) 0.117(14)
C119 0.112(7) 0.171(13) 0.143(12) 0.000(11) 0.032(7) 0.002(7)
C143 0.075(6) 0.24(2) 0.137(12) 0.008(14) 0.014(6) 0.000(8)
C120 0.211(12) 0.160(11) 0.139(10) 0.022(8) 0.043(7) -0.001(9)
C128 0.111(9) 0.173(16) 0.191(16) 0.073(13) 0.010(8) 0.000(10)
C125 0.126(9) 0.225(14) 0.159(12) 0.031(13) -0.006(9) -0.035(8)
C127 0.138(9) 0.233(17) 0.169(15) 0.026(15) -0.001(8) -0.041(11)
C134 0.204(11) 0.47(3) 0.66(3) 0.26(2) 0.098(13) 0.107(16)
C133 0.084(8) 0.33(3) 0.38(4) -0.21(3) 0.049(15) -0.008(13)
C147 0.110(9) 0.29(2) 0.203(16) 0.066(18) 0.026(9) 0.000(12)
C36 0.49(3) 0.161(10) 0.163(10) -0.010(8) 0.211(14) -0.049(12)
C142 0.080(7) 0.161(16) 0.27(2) -0.033(17) -0.009(10) 0.033(8)
N34 0.128(9) 0.26(2) 0.169(14) 0.040(15) -0.003(8) -0.005(11)
C121 0.248(15) 0.253(17) 0.167(12) 0.078(12) 0.067(11) 0.023(13)
C135 0.093(9) 0.221(18) 0.38(4) 0.04(2) 0.075(13) 0.044(10)
C37 0.270(19) 0.212(14) 0.275(18) 0.010(13) 0.179(17) -0.028(13)
C192 0.082(6) 0.230(13) 0.150(9) 0.107(11) 0.026(5) 0.012(7)
C196 0.109(9) 0.34(2) 0.251(17) 0.010(19) 0.027(9) 0.052(12)
C194 0.254(16) 0.173(13) 0.50(3) 0.202(16) -0.122(17) -0.050(11)
C190 0.37(3) 0.229(17) 0.34(2) 0.170(17) 0.06(2) -0.024(17)
C197 0.77(7) 0.19(2) 0.55(5) -0.12(3) 0.46(5) -0.19(3)
C191 0.85(6) 0.217(18) 0.45(3) -0.112(19) 0.53(4) -0.10(3)
C193 0.52(4) 0.57(4) 0.156(14) -0.11(2) -0.006(18) -0.19(3)
C198 0.219(16) 0.223(17) 0.41(3) 0.039(17) -0.032(17) 0.052(13)
C195 0.204(11) 0.47(3) 0.66(3) 0.26(2) 0.098(13) 0.107(16)
Cl15 0.193(4) 0.507(10) 0.604(12) 0.341(10) 0.117(6) 0.058(5)
Cl14 0.213(5) 0.506(11) 0.762(17) 0.431(12) 0.086(7) 0.050(6)
C200 0.204(11) 0.47(3) 0.66(3) 0.26(2) 0.098(13) 0.107(16)
Cl13 0.338(13) 1.40(6) 0.553(18) -0.14(3) 0.078(11) 0.09(2)
O303 0.61(3) 0.189(10) 0.280(15) 0.058(9) -0.109(16) -0.071(13)
O304 1.67(9) 0.336(18) 0.351(19) 0.252(17) -0.57(4) -0.51(3)
C301 0.95(9) 0.26(3) 0.33(3) -0.02(2) 0.06(4) -0.29(4)
C400 0.204(11) 0.47(3) 0.66(3) 0.26(2) 0.098(13) 0.107(16)
C800 0.25(2) 1.13(9) 0.56(5) 0.69(6) 0.22(3) 0.33(4)
O777 0.37(2) 0.48(2) 0.42(2) 0.24(2) 0.190(19) 0.151(18)
O778 0.77(5) 0.248(15) 0.36(2) 0.050(14) -0.09(2) 0.12(2)

loop_
_atom_type_symbol
_atom_type_description
_atom_type_scat_dispersion_real
_atom_type_scat_dispersion_imag
_atom_type_scat_source
C C 0.0181 0.0091 'International Tables Vol C Tables 4.2.6.8 and 6.1.1.4'
H H 0.0000 0.0000 'International Tables Vol C Tables 4.2.6.8 and 6.1.1.4'
N N 0.0311 0.0180 'International Tables Vol C Tables 4.2.6.8 and 6.1.1.4'
O O 0.0492 0.0322 'International Tables Vol C Tables 4.2.6.8 and 6.1.1.4'
Cl Cl 0.3639 0.7018 'International Tables Vol C Tables 4.2.6.8 and 6.1.1.4'

loop_
_geom_angle_atom_site_label_1
_geom_angle_atom_site_label_2
_geom_angle_atom_site_label_3
_geom_angle
C7 O3 C8 118.6(5)
C21 O5 C22 117.1(5)
C13 N2 C6 115.7(5)
C26 N4 C20 117.4(5)
C41 N6 C40 117.3(5)
C28 N5 C29 128.0(5)
C14 N3 C15 127.5(5)
C43 N8 C47 118.8(6)
C38 O7 C34 114.8(6)
O1 N1 O2 123.7(6)
O1 N1 C1 117.9(6)
O2 N1 C1 118.1(6)
O4 C14 N3 126.6(6)
O4 C14 C13 121.4(6)
N3 C14 C13 112.0(6)
C62 O12 C67 117.9(6)
C59 N12 C55 131.3(6)
N4 C20 C19 122.4(5)
N4 C20 C15 119.0(5)
C19 C20 C15 118.6(6)
Cl8 C152 Cl7 115.4(4)
Cl8 C152 Cl9 110.2(4)
Cl7 C152 Cl9 110.7(4)
C48 N9 C47 131.4(6)
C55 N11 C17 120.8(6)
C42 N7 C43 130.0(6)
C60 N13 C270 118.3(7)
C105 O18 C106 116.6(7)
N2 C13 C12 124.5(5)
N2 C13 C14 116.7(6)
C12 C13 C14 118.7(6)
N5 C29 C30 123.9(6)
N5 C29 C40 117.5(5)
C30 C29 C40 118.6(6)
C20 C19 C18 119.4(6)
C20 C19 C21 117.1(6)
C18 C19 C21 123.4(6)
N4 C26 C27 125.6(6)
N4 C26 C28 117.7(5)
C27 C26 C28 116.6(6)
N6 C40 C33 122.7(6)
N6 C40 C29 117.7(5)
C33 C40 C29 119.6(6)
C66 N14 C270 118.3(7)
C17 N10 C49 117.7(6)
O6 C28 N5 126.1(6)
O6 C28 C26 119.1(6)
N5 C28 C26 114.8(5)
C51 O10 C56 116.7(7)
C74 N16 C71 116.8(9)
C15 C16 C170 119.5(6)
C16 C15 N3 124.7(6)
C16 C15 C20 121.1(6)
N3 C15 C20 113.8(5)
C6 C5 C7 118.1(6)
C6 C5 C4 118.2(6)
C7 C5 C4 123.6(6)
C31 C30 C29 119.8(6)
O5 C21 C27 124.6(6)
O5 C21 C19 115.8(6)
C27 C21 C19 119.5(6)
N2 C6 C5 123.4(5)
N2 C6 C1 118.1(6)
C5 C6 C1 118.5(6)
N6 C41 C39 125.9(6)
N6 C41 C42 117.5(6)
C39 C41 C42 116.2(7)
C7 C12 C13 117.3(6)
C2 C1 C6 119.9(6)
C2 C1 N1 117.5(6)
C6 C1 N1 122.6(6)
C45 C44 C43 119.3(7)
O3 C7 C12 122.7(6)
O3 C7 C5 116.8(6)
C12 C7 C5 120.4(6)
C40 C33 C32 120.8(6)
C40 C33 C38 117.6(6)
C32 C33 C38 121.6(7)
C91 O16 C93 120.6(7)
C103 N25 C102 121.2(8)
O8 C42 N7 123.9(7)
O8 C42 C41 123.9(7)
N7 C42 C41 112.1(6)
C21 C27 C26 117.7(6)
O7 C38 C39 127.6(7)
O7 C38 C33 114.5(7)
C39 C38 C33 117.8(7)
O3 C8 C9 108.8(5)
O11 C59 N12 125.1(7)
O11 C59 C60 120.3(7)
N12 C59 C60 114.5(6)
N8 C47 C46 122.7(7)
N8 C47 N9 112.0(6)
C46 C47 N9 125.2(7)
C3 C2 C1 121.3(6)
N13 C60 C61 123.0(7)
N13 C60 C59 116.4(7)
C61 C60 C59 120.6(7)
N11 C55 N12 116.5(6)
N11 C55 C54 123.0(8)
N12 C55 C54 120.5(7)
C70 N15 C66 129.1(8)
N25 C103 C104 127.1(9)
N25 C103 C110 117.0(8)
C104 C103 C110 115.9(9)
N10 C17 N11 116.4(6)
N10 C17 C52 122.0(7)
N11 C17 C52 121.3(7)
N17 N18 C78 121.8(10)
C102 N24 C98 121.4(9)
C84 N20 C85 127.9(10)
C97 N23 C98 135.3(9)
C3 C4 C5 122.0(6)
N8 C43 C44 121.1(7)
N8 C43 N7 108.5(6)
C44 C43 N7 130.3(7)
C46 C45 C44 121.5(7)
C110 N26 C111 129.2(10)
C95 C94 C93 114.3(8)
C95 C94 C96 110.4(7)
C93 C94 C96 111.9(8)
N14 C270 N13 116.8(7)
N14 C270 C63 121.5(8)
N13 C270 C63 121.7(7)
C87 C88 C89 118.7(10)
C87 C88 C91 122.5(10)
C89 C88 C91 118.8(9)
C31 C32 C33 118.4(6)
C170 C18 C19 119.5(6)
O9 C48 N9 124.6(7)
O9 C48 C49 124.1(7)
N9 C48 C49 111.2(7)
C115 N28 C116 128.1(12)
C45 C46 C47 116.5(7)
C85 N21 C89 112.5(9)
C83 N19 C79 121.0(10)
C62 C61 C60 119.8(7)
N16 C74 C192 122.5(11)
N16 C74 C75 117.3(9)
C192 C74 C75 120.1(11)
C38 C39 C41 118.6(7)
C92 N22 C89 110.1(9)
C18 C170 C16 121.8(6)
C119 O21 C120 117.3(11)
C32 C31 C30 122.6(6)
C100 C101 C105 129.7(8)
C100 C101 C102 113.2(9)
C105 C101 C102 117.2(9)
C111 N27 C115 115.9(10)
C64 C63 C62 125.9(8)
C64 C63 C270 117.1(7)
C62 C63 C270 117.0(8)
C23 C22 O5 110.6(6)
C51 C52 C17 118.7(7)
C51 C52 C53 126.3(8)
C17 C52 C53 114.9(8)
N17 C75 C76 121.4(13)
N17 C75 C74 115.8(11)
C76 C75 C74 122.8(10)
C68 C67 O12 111.3(7)
N18 N17 C75 121.2(11)
C54 C53 C52 122.9(8)
C2 C3 C4 119.9(6)
C117 N29 C123 115.6(13)
N10 C49 C50 125.6(7)
N10 C49 C48 118.3(7)
C50 C49 C48 116.1(8)
C61 C62 O12 126.3(7)
C61 C62 C63 120.1(8)
O12 C62 C63 113.6(8)
N24 C102 N25 121.1(9)
N24 C102 C101 123.0(10)
N25 C102 C101 115.8(9)
N24 C98 N23 116.2(9)
N24 C98 C99 119.8(9)
N23 C98 C99 123.9(9)
C10 C9 C11 115.1(8)
C10 C9 C8 115.2(8)
C11 C9 C8 106.0(6)
N14 C66 N15 111.9(8)
N14 C66 C65 124.6(8)
N15 C66 C65 123.4(9)
C53 C54 C55 116.5(8)
C72 C71 N16 126.1(10)
C72 C71 C70 119.6(12)
N16 C71 C70 114.3(10)
C51 C50 C49 115.8(7)
C108 C107 C106 113.2(7)
C108 C107 C109 110.5(7)
C106 C107 C109 109.1(8)
C105 C104 C103 114.6(8)
C104 C105 O18 124.7(8)
C104 C105 C101 124.1(8)
O18 C105 C101 111.3(8)
C99 C100 C101 121.9(9)
C123 C124 C125 120.6(15)
C123 C124 N30 118.4(18)
C125 C124 N30 121(2)
C133 O23 C134 118(3)
C112 C111 N27 123.2(11)
C112 C111 N26 124.1(11)
N27 C111 N26 112.7(12)
C50 C51 O10 126.0(8)
C50 C51 C52 120.2(7)
O10 C51 C52 113.9(7)
Cl2 C149 Cl3 112.0(5)
Cl2 C149 Cl1 109.1(5)
Cl3 C149 Cl1 108.4(5)
O13 C70 N15 125.1(10)
O13 C70 C71 117.9(12)
N15 C70 C71 116.9(10)
C140 N33 C143 115.4(15)
N21 C85 N20 109.0(11)
N21 C85 C86 125.9(10)
N20 C85 C86 124.9(10)
C64 C65 C66 117.2(8)
C139 N32 C138 135.1(17)
N18 C78 C77 119.5(11)
N18 C78 C79 117.9(10)
C77 C78 C79 122.5(12)
C142 O25 C196 123.5(18)
C88 C89 N21 124.7(9)
C88 C89 N22 128.3(10)
N21 C89 N22 106.7(10)
C81 C82 C83 120.6(12)
C111 C112 C113 120.3(11)
C94 C93 O16 107.2(7)
O18 C106 C107 107.1(7)
C199 C79 N19 118.0(12)
C199 C79 C78 122.9(11)
N19 C79 C78 119.1(10)
C76 C77 C78 116.3(11)
C73 C72 C71 119.0(11)
C65 C64 C63 121.1(8)
C22 C23 C24 115.5(8)
C22 C23 C25 109.7(8)
C24 C23 C25 114.6(9)
C100 C99 C98 120.7(9)
C136 C137 C138 118.4(17)
C129 N31 C131 119.5(17)
N33 C140 C141 127.5(16)
N33 C140 C139 124(2)
C141 C140 C139 109(2)
N32 C138 C137 124.1(17)
N32 C138 C131 123.9(17)
C137 C138 C131 112(2)
C92 C90 C91 115.6(9)
O16 C91 C88 117.2(9)
O16 C91 C90 125.3(10)
C88 C91 C90 117.5(9)
C117 C118 C119 120.3(14)
C128 N30 C124 133.3(16)
N31 C129 C130 127.7(18)
N31 C129 C128 119.7(16)
C130 C129 C128 113(2)
N22 C92 C90 129.8(9)
N22 C92 C97 115.6(10)
C90 C92 C97 114.6(12)
N19 C83 C82 119.1(12)
N19 C83 C84 119.0(11)
C82 C83 C84 121.9(13)
O10 C56 C57 107.1(8)
C191 C68 C67 126.1(10)
C191 C68 C69 120.6(10)
C67 C68 C69 112.2(8)
C77 C76 C75 119.7(11)
C81 C199 C79 122.5(12)
C199 C81 C82 118.6(11)
C115 C114 C113 118.1(12)
C34 C35 C37 108.7(12)
C34 C35 C36 107.8(10)
C37 C35 C36 111.9(13)
O19 C110 N26 120.9(11)
O19 C110 C103 124.0(9)
N26 C110 C103 115.1(10)
C86 C87 C88 118.1(10)
C35 C34 O7 107.6(8)
C114 C115 N28 125.5(13)
C114 C115 N27 124.3(11)
N28 C115 N27 110.2(13)
C137 C136 C135 123.6(17)
N29 C117 C118 125.5(14)
N29 C117 C116 118.2(13)
C118 C117 C116 116.2(14)
O20 C116 N28 123.9(16)
O20 C116 C117 120.2(13)
N28 C116 C117 115.8(13)
O17 C97 N23 122.1(10)
O17 C97 C92 126.2(12)
N23 C97 C92 111.5(11)
C125 C126 C127 119.8(15)
Cl11 C151 Cl12 106.5(8)
Cl11 C151 Cl10 107.5(7)
Cl12 C151 Cl10 103.6(7)
O15 C84 N20 123.5(13)
O15 C84 C83 121.2(11)
N20 C84 C83 115.3(11)
C87 C86 C85 119.5(10)
C56 C57 C58 103.9(10)
C56 C57 C190 113.0(10)
C58 C57 C190 117.7(11)
O24 C139 N32 119(2)
O24 C139 C140 128.9(19)
N32 C139 C140 111(2)
C132 C131 N31 110(2)
C132 C131 C138 135.2(19)
N31 C131 C138 114.8(16)
C124 C123 C122 118.9(16)
C124 C123 N29 117.3(16)
C122 C123 N29 123.5(16)
C146 C145 C143 118(2)
C146 C145 N34 117(2)
C143 C145 N34 125.6(19)
C147 C148 C144 114(2)
C129 C130 C133 125.2(19)
C147 C146 C145 122(2)
C140 C141 C142 114.5(18)
C143 C144 C148 124.6(18)
C143 C144 C142 114(2)
C148 C144 C142 121(2)
C72 C73 C192 119.0(11)
C119 C122 C127 119.7(16)
C119 C122 C123 121.0(16)
C127 C122 C123 119.3(17)
C114 C113 C112 118.2(12)
Cl4 C150 Cl6 112.2(7)
Cl4 C150 Cl5 108.4(6)
Cl6 C150 Cl5 110.8(7)
C131 C132 C135 106(2)
C131 C132 C133 141(2)
C135 C132 C133 113(3)
O21 C119 C122 119.5(14)
O21 C119 C118 126.4(15)
C122 C119 C118 114.0(14)
C144 C143 N33 127.5(18)
C144 C143 C145 118.6(19)
N33 C143 C145 114(2)
O21 C120 C121 108.5(10)
O22 C128 N30 128.3(18)
O22 C128 C129 119.5(16)
N30 C128 C129 112.2(17)
C126 C125 C124 120.4(15)
C122 C127 C126 120.7(16)
O23 C134 C195 123(3)
O23 C133 C130 135(2)
O23 C133 C132 128(3)
C130 C133 C132 96(3)
C146 C147 C148 122(2)
O25 C142 C141 126(3)
O25 C142 C144 113(2)
C141 C142 C144 120.9(17)
O26 N34 O27 118(2)
O26 N34 C145 126.3(18)
O27 N34 C145 115.5(19)
C193 C121 C194 140.0(16)
C193 C121 C120 113.6(14)
C194 C121 C120 96.8(13)
C136 C135 C132 124(2)
C74 C192 C73 116.6(11)
O25 C196 C197 105.3(16)
C301 C197 C196 112(3)
C301 C197 C198 112(3)
C196 C197 C198 84(2)
C200 C195 C400 127(2)
C200 C195 C134 125(3)
C400 C195 C134 92(2)
Cl15 C800 Cl13 103.9(11)
Cl15 C800 Cl14 104.7(10)
Cl13 C800 Cl14 130.8(15)

loop_
_geom_bond_atom_site_label_1
_geom_bond_atom_site_label_2
_geom_bond_distance
Cl3 C149 1.750(9)
Cl8 C152 1.688(7)
Cl1 C149 1.796(9)
Cl9 C152 1.767(7)
Cl7 C152 1.712(8)
Cl2 C149 1.699(9)
Cl6 C150 1.692(10)
Cl4 C150 1.678(13)
O3 C7 1.347(6)
O3 C8 1.432(7)
O4 C14 1.230(6)
O5 C21 1.343(7)
O5 C22 1.452(7)
Cl10 C151 1.803(13)
N2 C13 1.355(7)
N2 C6 1.356(7)
Cl5 C150 1.785(13)
Cl12 C151 1.790(16)
O2 N1 1.215(6)
O6 C28 1.224(6)
O8 C42 1.213(7)
N4 C26 1.277(7)
N4 C20 1.371(7)
N6 C41 1.324(7)
N6 C40 1.358(7)
O1 N1 1.213(6)
N5 C28 1.334(7)
N5 C29 1.377(7)
N3 C14 1.342(7)
N3 C15 1.407(7)
N8 C43 1.339(8)
N8 C47 1.320(8)
O9 C48 1.192(8)
O7 C38 1.326(8)
O7 C34 1.479(9)
O11 C59 1.226(7)
N1 C1 1.457(8)
C14 C13 1.503(8)
O12 C62 1.381(8)
O12 C67 1.448(8)
N12 C59 1.320(8)
N12 C55 1.391(8)
C20 C19 1.410(8)
C20 C15 1.419(8)
N9 C48 1.376(8)
N9 C47 1.404(8)
N11 C55 1.297(8)
N11 C17 1.370(8)
N7 C42 1.375(8)
N7 C43 1.369(8)
N13 C60 1.321(8)
N13 C270 1.356(8)
O18 C105 1.377(9)
O18 C106 1.418(9)
Cl11 C151 1.730(12)
C13 C12 1.409(8)
C29 C30 1.389(8)
C29 C40 1.422(8)
C19 C18 1.416(8)
C19 C21 1.428(8)
C26 C27 1.421(8)
C26 C28 1.549(8)
C40 C33 1.397(8)
N14 C66 1.340(9)
N14 C270 1.355(8)
N10 C17 1.324(8)
N10 C49 1.354(9)
O10 C51 1.377(8)
O10 C56 1.409(10)
N16 C74 1.345(11)
N16 C71 1.343(12)
C16 C15 1.356(8)
C16 C170 1.397(9)
C5 C6 1.400(8)
C5 C7 1.393(8)
C5 C4 1.434(8)
C30 C31 1.413(8)
C21 C27 1.351(8)
C6 C1 1.420(8)
C41 C39 1.381(8)
C41 C42 1.505(9)
C12 C7 1.360(8)
C1 C2 1.406(8)
C44 C45 1.353(8)
C44 C43 1.363(9)
C33 C32 1.420(8)
C33 C38 1.473(9)
O16 C91 1.320(9)
O16 C93 1.485(9)
N25 C103 1.290(9)
N25 C102 1.415(10)
O13 C70 1.208(10)
O19 C110 1.243(10)
C38 C39 1.370(9)
C8 C9 1.554(9)
C59 C60 1.493(9)
C47 C46 1.404(9)
C2 C3 1.351(9)
O17 C97 1.249(11)
C60 C61 1.416(9)
C55 C54 1.413(10)
N15 C70 1.330(11)
N15 C66 1.376(9)
C103 C104 1.430(10)
C103 C110 1.453(12)
C17 C52 1.403(9)
N18 N17 1.277(10)
N18 C78 1.380(12)
N24 C102 1.288(10)
N24 C98 1.325(10)
N20 C84 1.359(11)
N20 C85 1.415(11)
N23 C97 1.341(11)
N23 C98 1.349(11)
C4 C3 1.354(8)
C45 C46 1.343(9)
N26 C110 1.374(10)
N26 C111 1.394(12)
C94 C95 1.412(10)
C94 C93 1.436(10)
C94 C96 1.641(10)
C270 C63 1.443(10)
C88 C87 1.390(11)
C88 C89 1.395(12)
C88 C91 1.428(12)
C32 C31 1.339(9)
C18 C170 1.362(9)
C48 C49 1.465(10)
N28 C115 1.381(12)
N28 C116 1.364(12)
N21 C85 1.342(10)
N21 C89 1.390(11)
N19 C83 1.341(11)
N19 C79 1.388(11)
C61 C62 1.329(9)
C74 C192 1.425(13)
C74 C75 1.479(13)
N22 C92 1.347(13)
N22 C89 1.391(11)
O21 C119 1.320(14)
O21 C120 1.499(12)
O15 C84 1.213(11)
C101 C100 1.417(11)
C101 C105 1.426(11)
C101 C102 1.515(11)
N27 C111 1.353(11)
N27 C115 1.365(12)
C63 C64 1.405(10)
C63 C62 1.408(9)
C22 C23 1.417(10)
C52 C51 1.425(10)
C52 C53 1.438(11)
C75 N17 1.310(11)
C75 C76 1.394(12)
C67 C68 1.417(10)
C53 C54 1.353(11)
O20 C116 1.218(13)
N29 C117 1.263(12)
N29 C123 1.377(14)
O22 C128 1.227(16)
C49 C50 1.406(9)
C98 C99 1.455(11)
C9 C10 1.380(12)
C9 C11 1.532(10)
C66 C65 1.399(11)
C108 C107 1.503(11)
C71 C72 1.373(12)
C71 C70 1.520(13)
O24 C139 1.227(19)
C25 C23 1.507(11)
C50 C51 1.368(10)
C107 C106 1.529(10)
C107 C109 1.555(11)
C104 C105 1.357(10)
C100 C99 1.314(10)
C124 C123 1.382(17)
C124 C125 1.387(18)
C124 N30 1.433(15)
O23 C133 1.16(3)
O23 C134 1.42(4)
C111 C112 1.340(12)
N33 C140 1.273(16)
N33 C143 1.379(15)
C85 C86 1.404(12)
C65 C64 1.380(10)
N32 C139 1.225(15)
N32 C138 1.395(19)
C78 C77 1.414(12)
C78 C79 1.447(12)
O25 C142 1.349(16)
O25 C196 1.521(14)
C82 C81 1.370(13)
C82 C83 1.417(13)
C112 C113 1.383(13)
C79 C199 1.394(13)
C77 C76 1.366(12)
C72 C73 1.334(14)
C23 C24 1.471(12)
C137 C136 1.399(19)
C137 C138 1.422(18)
N31 C129 1.259(17)
N31 C131 1.426(16)
C140 C141 1.41(2)
C140 C139 1.51(2)
C138 C131 1.436(19)
C90 C92 1.457(12)
C90 C91 1.434(11)
C118 C117 1.425(14)
C118 C119 1.399(14)
N30 C128 1.286(15)
C129 C130 1.430(18)
C129 C128 1.57(2)
C92 C97 1.474(13)
C83 C84 1.460(14)
C56 C57 1.537(13)
C68 C191 1.272(13)
C68 C69 1.521(11)
C199 C81 1.340(14)
C114 C115 1.349(13)
C114 C113 1.395(14)
C35 C34 1.433(13)
C35 C37 1.530(19)
C35 C36 1.593(14)
C87 C86 1.355(11)
C136 C135 1.46(2)
C117 C116 1.482(16)
C126 C125 1.328(16)
C126 C127 1.406(16)
C57 C58 1.576(13)
C57 C190 1.65(2)
C131 C132 1.46(3)
C123 C122 1.388(16)
C145 C146 1.378(19)
C145 C143 1.444(19)
C145 N34 1.412(19)
C148 C147 1.41(2)
C148 C144 1.435(19)
C130 C133 1.55(3)
O27 N34 1.192(14)
C146 C147 1.38(2)
C141 C142 1.421(19)
C144 C143 1.352(17)
C144 C142 1.45(2)
C73 C192 1.474(14)
C122 C119 1.400(15)
C122 C127 1.368(17)
O26 N34 1.155(16)
C132 C135 1.40(3)
C132 C133 1.46(3)
C120 C121 1.619(15)
C134 C195 1.535(18)
C121 C193 1.54(2)
C121 C194 1.521(19)
C196 C197 1.520(17)
C197 C301 1.38(4)
C197 C198 1.72(3)
C195 C200 1.622(19)
C195 C400 1.72(4)
Cl15 C800 1.744(15)
Cl14 C800 1.873(15)
Cl13 C800 1.807(18)

loop_
_geom_torsion_atom_site_label_1
_geom_torsion_atom_site_label_2
_geom_torsion_atom_site_label_3
_geom_torsion_atom_site_label_4
_geom_torsion
C15 N3 C14 O4 1.6(9)
C15 N3 C14 C13 -178.4(5)
C26 N4 C20 C19 -2.6(8)
C26 N4 C20 C15 176.2(5)
C6 N2 C13 C12 0.0(8)
C6 N2 C13 C14 176.5(5)
O4 C14 C13 N2 163.8(5)
N3 C14 C13 N2 -16.2(7)
O4 C14 C13 C12 -19.6(8)
N3 C14 C13 C12 160.4(5)
C28 N5 C29 C30 -2.3(9)
C28 N5 C29 C40 178.9(5)
N4 C20 C19 C18 -178.2(6)
C15 C20 C19 C18 2.9(8)
N4 C20 C19 C21 5.6(8)
C15 C20 C19 C21 -173.2(5)
C20 N4 C26 C27 -1.5(8)
C20 N4 C26 C28 180.0(5)
C41 N6 C40 C33 -2.4(7)
C41 N6 C40 C29 179.5(5)
N5 C29 C40 N6 -6.0(7)
C30 C29 C40 N6 175.2(5)
N5 C29 C40 C33 175.8(5)
C30 C29 C40 C33 -3.0(8)
C29 N5 C28 O6 -6.0(10)
C29 N5 C28 C26 173.0(5)
N4 C26 C28 O6 166.2(5)
C27 C26 C28 O6 -12.5(8)
N4 C26 C28 N5 -13.0(7)
C27 C26 C28 N5 168.4(5)
C170 C16 C15 N3 -172.7(6)
C170 C16 C15 C20 0.6(10)
C14 N3 C15 C16 -14.4(9)
C14 N3 C15 C20 171.8(5)
N4 C20 C15 C16 178.1(6)
C19 C20 C15 C16 -3.0(9)
N4 C20 C15 N3 -7.8(7)
C19 C20 C15 N3 171.0(5)
N5 C29 C30 C31 -175.2(5)
C40 C29 C30 C31 3.6(8)
C22 O5 C21 C27 28.7(9)
C22 O5 C21 C19 -150.3(6)
C20 C19 C21 O5 174.6(5)
C18 C19 C21 O5 -1.4(9)
C20 C19 C21 C27 -4.6(8)
C18 C19 C21 C27 179.5(6)
C13 N2 C6 C5 -5.9(8)
C13 N2 C6 C1 177.7(5)
C7 C5 C6 N2 5.4(8)
C4 C5 C6 N2 -173.3(5)
C7 C5 C6 C1 -178.2(5)
C4 C5 C6 C1 3.1(8)
C40 N6 C41 C39 3.1(8)
C40 N6 C41 C42 175.9(5)
N2 C13 C12 C7 6.1(8)
C14 C13 C12 C7 -170.3(5)
N2 C6 C1 C2 173.4(5)
C5 C6 C1 C2 -3.2(8)
N2 C6 C1 N1 -8.1(8)
C5 C6 C1 N1 175.3(5)
O1 N1 C1 C2 135.2(6)
O2 N1 C1 C2 -39.0(7)
O1 N1 C1 C6 -43.3(8)
O2 N1 C1 C6 142.5(6)
C8 O3 C7 C12 -5.2(8)
C8 O3 C7 C5 176.1(5)
C13 C12 C7 O3 174.8(5)
C13 C12 C7 C5 -6.5(8)
C6 C5 C7 O3 -180.0(5)
C4 C5 C7 O3 -1.3(8)
C6 C5 C7 C12 1.3(8)
C4 C5 C7 C12 179.9(6)
N6 C40 C33 C32 -177.4(5)
C29 C40 C33 C32 0.7(8)
N6 C40 C33 C38 1.5(8)
C29 C40 C33 C38 179.6(5)
C43 N7 C42 O8 -2.4(10)
C43 N7 C42 C41 179.8(6)
N6 C41 C42 O8 177.4(6)
C39 C41 C42 O8 -9.1(9)
N6 C41 C42 N7 -4.9(7)
C39 C41 C42 N7 168.7(5)
O5 C21 C27 C26 -178.1(5)
C19 C21 C27 C26 0.9(8)
N4 C26 C27 C21 2.4(9)
C28 C26 C27 C21 -179.1(5)
C34 O7 C38 C39 -1.1(10)
C34 O7 C38 C33 177.1(6)
C40 C33 C38 O7 -179.4(5)
C32 C33 C38 O7 -0.5(8)
C40 C33 C38 C39 -1.0(8)
C32 C33 C38 C39 177.8(6)
C7 O3 C8 C9 -164.3(5)
C55 N12 C59 O11 7.6(11)
C55 N12 C59 C60 -170.1(6)
C43 N8 C47 C46 -1.9(9)
C43 N8 C47 N9 175.1(5)
C48 N9 C47 N8 166.6(6)
C48 N9 C47 C46 -16.5(11)
C6 C1 C2 C3 1.1(9)
N1 C1 C2 C3 -177.4(6)
C270 N13 C60 C61 -2.1(9)
C270 N13 C60 C59 179.7(5)
O11 C59 C60 N13 176.8(6)
N12 C59 C60 N13 -5.4(8)
O11 C59 C60 C61 -1.5(9)
N12 C59 C60 C61 176.3(6)
C17 N11 C55 N12 -177.0(6)
C17 N11 C55 C54 2.8(10)
C59 N12 C55 N11 166.2(6)
C59 N12 C55 C54 -13.6(11)
C102 N25 C103 C104 -2.1(10)
C102 N25 C103 C110 -178.7(6)
C49 N10 C17 N11 -176.6(6)
C49 N10 C17 C52 -2.4(10)
C55 N11 C17 N10 178.1(6)
C55 N11 C17 C52 3.8(10)
C6 C5 C4 C3 -1.0(9)
C7 C5 C4 C3 -179.6(6)
C47 N8 C43 C44 1.6(9)
C47 N8 C43 N7 178.9(5)
C45 C44 C43 N8 0.2(9)
C45 C44 C43 N7 -176.5(6)
C42 N7 C43 N8 -179.9(6)
C42 N7 C43 C44 -2.9(11)
C43 C44 C45 C46 -1.7(10)
C66 N14 C270 N13 -177.2(6)
C66 N14 C270 C63 2.7(9)
C60 N13 C270 N14 -177.2(5)
C60 N13 C270 C63 2.9(9)
C40 C33 C32 C31 1.0(9)
C38 C33 C32 C31 -177.8(6)
C20 C19 C18 C170 -0.6(10)
C21 C19 C18 C170 175.3(7)
C47 N9 C48 O9 5.2(11)
C47 N9 C48 C49 -176.9(6)
C44 C45 C46 C47 1.4(9)
N8 C47 C46 C45 0.4(9)
N9 C47 C46 C45 -176.2(6)
N13 C60 C61 C62 2.2(10)
C59 C60 C61 C62 -179.6(6)
C71 N16 C74 C192 -0.8(11)
C71 N16 C74 C75 -179.2(7)
O7 C38 C39 C41 179.6(6)
C33 C38 C39 C41 1.5(9)
N6 C41 C39 C38 -2.7(9)
C42 C41 C39 C38 -175.6(6)
C19 C18 C170 C16 -1.9(11)
C15 C16 C170 C18 1.9(11)
C33 C32 C31 C30 -0.5(9)
C29 C30 C31 C32 -1.9(9)
N14 C270 C63 C64 -2.2(9)
N13 C270 C63 C64 177.7(6)
N14 C270 C63 C62 176.3(6)
N13 C270 C63 C62 -3.8(9)
C21 O5 C22 C23 148.4(7)
N10 C17 C52 C51 0.5(11)
N11 C17 C52 C51 174.5(7)
N10 C17 C52 C53 179.9(7)
N11 C17 C52 C53 -6.1(10)
N16 C74 C75 N17 177.9(7)
C192 C74 C75 N17 -0.5(11)
N16 C74 C75 C76 -4.9(11)
C192 C74 C75 C76 176.7(7)
C62 O12 C67 C68 -174.6(7)
C78 N18 N17 C75 -2.2(13)
C76 C75 N17 N18 1.2(13)
C74 C75 N17 N18 178.4(8)
C51 C52 C53 C54 -178.3(9)
C17 C52 C53 C54 2.4(12)
C1 C2 C3 C4 1.0(10)
C5 C4 C3 C2 -1.1(10)
C17 N10 C49 C50 2.5(10)
C17 N10 C49 C48 179.8(6)
O9 C48 C49 N10 169.2(7)
N9 C48 C49 N10 -8.7(9)
O9 C48 C49 C50 -13.3(10)
N9 C48 C49 C50 168.8(6)
C60 C61 C62 O12 179.0(6)
C60 C61 C62 C63 -3.1(10)
C67 O12 C62 C61 -10.1(10)
C67 O12 C62 C63 171.8(6)
C64 C63 C62 C61 -177.8(7)
C270 C63 C62 C61 3.8(9)
C64 C63 C62 O12 0.4(10)
C270 C63 C62 O12 -178.0(5)
C98 N24 C102 N25 -178.5(6)
C98 N24 C102 C101 -1.8(11)
C103 N25 C102 N24 177.8(6)
C103 N25 C102 C101 0.9(9)
C100 C101 C102 N24 3.2(10)
C105 C101 C102 N24 -177.1(6)
C100 C101 C102 N25 -179.9(6)
C105 C101 C102 N25 -0.3(8)
C102 N24 C98 N23 177.2(6)
C102 N24 C98 C99 -0.1(11)
C97 N23 C98 N24 -172.7(8)
C97 N23 C98 C99 4.5(13)
O3 C8 C9 C10 -50.1(10)
O3 C8 C9 C11 -178.6(6)
C270 N14 C66 N15 -178.4(5)
C270 N14 C66 C65 -0.6(10)
C70 N15 C66 N14 177.5(7)
C70 N15 C66 C65 -0.3(12)
C52 C53 C54 C55 3.5(13)
N11 C55 C54 C53 -6.3(12)
N12 C55 C54 C53 173.5(7)
C74 N16 C71 C72 -0.7(12)
C74 N16 C71 C70 -178.3(6)
N10 C49 C50 C51 -0.7(11)
C48 C49 C50 C51 -178.0(6)
N25 C103 C104 C105 2.3(10)
C110 C103 C104 C105 179.0(6)
C103 C104 C105 O18 178.6(6)
C103 C104 C105 C101 -1.5(10)
C106 O18 C105 C104 6.9(10)
C106 O18 C105 C101 -173.0(6)
C100 C101 C105 C104 -179.7(7)
C102 C101 C105 C104 0.7(10)
C100 C101 C105 O18 0.2(10)
C102 C101 C105 O18 -179.4(5)
C105 C101 C100 C99 177.6(7)
C102 C101 C100 C99 -2.8(10)
C115 N27 C111 C112 0.4(11)
C115 N27 C111 N26 178.8(6)
C110 N26 C111 C112 6.5(13)
C110 N26 C111 N27 -171.9(7)
C49 C50 C51 O10 178.7(7)
C49 C50 C51 C52 -1.3(11)
C56 O10 C51 C50 -3.9(11)
C56 O10 C51 C52 176.1(7)
C17 C52 C51 C50 1.4(11)
C53 C52 C51 C50 -177.9(8)
C17 C52 C51 O10 -178.6(6)
C53 C52 C51 O10 2.1(12)
C66 N15 C70 O13 3.6(14)
C66 N15 C70 C71 -173.2(7)
C72 C71 C70 O13 -4.4(12)
N16 C71 C70 O13 173.4(8)
C72 C71 C70 N15 172.6(7)
N16 C71 C70 N15 -9.6(10)
C89 N21 C85 N20 176.3(6)
C89 N21 C85 C86 0.3(11)
C84 N20 C85 N21 175.5(7)
C84 N20 C85 C86 -8.5(12)
N14 C66 C65 C64 -2.0(11)
N15 C66 C65 C64 175.6(6)
N17 N18 C78 C77 0.8(12)
N17 N18 C78 C79 -179.7(8)
C87 C88 C89 N21 9.1(12)
C91 C88 C89 N21 -172.2(7)
C87 C88 C89 N22 -178.4(8)
C91 C88 C89 N22 0.3(13)
C85 N21 C89 C88 -6.2(11)
C85 N21 C89 N22 179.9(6)
C92 N22 C89 C88 1.4(12)
C92 N22 C89 N21 175.0(6)
N27 C111 C112 C113 0.2(13)
N26 C111 C112 C113 -178.1(7)
C95 C94 C93 O16 -63.4(9)
C96 C94 C93 O16 170.2(6)
C91 O16 C93 C94 163.2(7)
C105 O18 C106 C107 179.1(6)
C108 C107 C106 O18 -57.4(9)
C109 C107 C106 O18 179.1(6)
C83 N19 C79 C199 2.3(11)
C83 N19 C79 C78 -179.0(7)
N18 C78 C79 C199 -3.1(11)
C77 C78 C79 C199 176.4(7)
N18 C78 C79 N19 178.3(6)
C77 C78 C79 N19 -2.3(11)
N18 C78 C77 C76 1.5(11)
C79 C78 C77 C76 -177.9(8)
N16 C71 C72 C73 2.2(14)
C70 C71 C72 C73 179.7(8)
C66 C65 C64 C63 2.4(11)
C62 C63 C64 C65 -178.9(7)
C270 C63 C64 C65 -0.5(10)
O5 C22 C23 C24 -51.0(11)
O5 C22 C23 C25 177.7(8)
C101 C100 C99 C98 1.1(12)
N24 C98 C99 C100 0.5(11)
N23 C98 C99 C100 -176.6(7)
C143 N33 C140 C141 -5.1(16)
C143 N33 C140 C139 179.9(9)
C139 N32 C138 C137 -1.8(18)
C139 N32 C138 C131 175.8(12)
C136 C137 C138 N32 -176.0(9)
C136 C137 C138 C131 6.1(13)
C93 O16 C91 C88 -173.0(7)
C93 O16 C91 C90 5.6(11)
C87 C88 C91 O16 -5.0(12)
C89 C88 C91 O16 176.4(7)
C87 C88 C91 C90 176.3(7)
C89 C88 C91 C90 -2.3(12)
C92 C90 C91 O16 -176.2(7)
C92 C90 C91 C88 2.4(11)
C123 C124 N30 C128 173.5(11)
C125 C124 N30 C128 -4.6(16)
C131 N31 C129 C130 -5.6(18)
C131 N31 C129 C128 177.0(8)
C89 N22 C92 C90 -1.2(12)
C89 N22 C92 C97 177.8(6)
C91 C90 C92 N22 -0.6(12)
C91 C90 C92 C97 -179.7(7)
C79 N19 C83 C82 -1.7(11)
C79 N19 C83 C84 -179.0(7)
C81 C82 C83 N19 2.3(12)
C81 C82 C83 C84 179.6(9)
C51 O10 C56 C57 -178.2(7)
O12 C67 C68 C191 13(2)
O12 C67 C68 C69 -179.2(7)
C78 C77 C76 C75 -2.5(12)
N17 C75 C76 C77 1.3(12)
C74 C75 C76 C77 -175.8(8)
N19 C79 C199 C81 -3.7(13)
C78 C79 C199 C81 177.6(9)
C79 C199 C81 C82 4.4(16)
C83 C82 C81 C199 -3.7(15)
C111 N26 C110 O19 -2.5(12)
C111 N26 C110 C103 176.3(7)
N25 C103 C110 O19 172.8(7)
C104 C103 C110 O19 -4.2(11)
N25 C103 C110 N26 -5.9(9)
C104 C103 C110 N26 177.0(6)
C89 C88 C87 C86 -5.6(12)
C91 C88 C87 C86 175.8(8)
C37 C35 C34 O7 65.9(13)
C36 C35 C34 O7 -172.7(11)
C38 O7 C34 C35 -174.3(9)
C113 C114 C115 N28 -178.7(7)
C113 C114 C115 N27 2.9(14)
C116 N28 C115 C114 -0.5(13)
C116 N28 C115 N27 178.1(7)
C111 N27 C115 C114 -2.0(11)
C111 N27 C115 N28 179.4(6)
C138 C137 C136 C135 0.0(17)
C123 N29 C117 C118 1.0(14)
C123 N29 C117 C116 178.1(7)
C119 C118 C117 N29 -2.3(14)
C119 C118 C117 C116 -179.4(8)
C115 N28 C116 O20 1.4(13)
C115 N28 C116 C117 178.5(7)
N29 C117 C116 O20 169.1(9)
C118 C117 C116 O20 -13.6(13)
N29 C117 C116 N28 -8.1(12)
C118 C117 C116 N28 169.2(7)
C98 N23 C97 O17 -7.6(15)
C98 N23 C97 C92 168.6(8)
N22 C92 C97 O17 174.1(8)
C90 C92 C97 O17 -6.7(12)
N22 C92 C97 N23 -1.9(10)
C90 C92 C97 N23 177.2(7)
C85 N20 C84 O15 -8.6(13)
C85 N20 C84 C83 174.9(7)
N19 C83 C84 O15 179.7(8)
C82 C83 C84 O15 2.4(13)
N19 C83 C84 N20 -3.8(11)
C82 C83 C84 N20 178.9(7)
C88 C87 C86 C85 0.3(13)
N21 C85 C86 C87 2.5(13)
N20 C85 C86 C87 -172.8(7)
O10 C56 C57 C58 -179.7(8)
O10 C56 C57 C190 -51.0(12)
C138 N32 C139 O24 -8(2)
C138 N32 C139 C140 177.6(10)
N33 C140 C139 O24 168.4(12)
C141 C140 C139 O24 -7.5(16)
N33 C140 C139 N32 -17.9(15)
C141 C140 C139 N32 166.3(10)
C129 N31 C131 C132 1.0(13)
C129 N31 C131 C138 176.1(10)
N32 C138 C131 C132 170.7(10)
C137 C138 C131 C132 -11.4(17)
N32 C138 C131 N31 -2.8(14)
C137 C138 C131 N31 175.1(8)
C125 C124 C123 C122 -5.8(15)
N30 C124 C123 C122 176.1(8)
C125 C124 C123 N29 -179.9(9)
N30 C124 C123 N29 2.1(13)
C117 N29 C123 C124 174.9(9)
C117 N29 C123 C122 1.1(14)
N31 C129 C130 C133 4(2)
C128 C129 C130 C133 -178.8(11)
C143 C145 C146 C147 3.3(18)
N34 C145 C146 C147 -177.9(13)
N33 C140 C141 C142 6.8(17)
C139 C140 C141 C142 -177.6(9)
C147 C148 C144 C143 -1.1(19)
C147 C148 C144 C142 -178.4(11)
C71 C72 C73 C192 -2.1(14)
C124 C123 C122 C119 -175.7(9)
N29 C123 C122 C119 -2.1(15)
C124 C123 C122 C127 5.4(14)
N29 C123 C122 C127 179.0(9)
C115 C114 C113 C112 -2.1(13)
C111 C112 C113 C114 0.7(13)
N31 C131 C132 C135 -178.7(8)
C138 C131 C132 C135 7.6(16)
N31 C131 C132 C133 8.0(19)
C138 C131 C132 C133 -165.8(16)
C120 O21 C119 C122 177.8(9)
C120 O21 C119 C118 -0.9(14)
C127 C122 C119 O21 0.8(15)
C123 C122 C119 O21 -178.1(8)
C127 C122 C119 C118 179.7(9)
C123 C122 C119 C118 0.8(14)
C117 C118 C119 O21 180.0(8)
C117 C118 C119 C122 1.2(13)
C148 C144 C143 N33 -175.3(10)
C142 C144 C143 N33 2.2(16)
C148 C144 C143 C145 6.6(17)
C142 C144 C143 C145 -176.0(9)
C140 N33 C143 C144 0.2(16)
C140 N33 C143 C145 178.4(9)
C146 C145 C143 C144 -7.5(15)
N34 C145 C143 C144 173.7(12)
C146 C145 C143 N33 174.1(9)
N34 C145 C143 N33 -4.7(15)
C119 O21 C120 C121 -176.7(9)
C124 N30 C128 O22 -12(2)
C124 N30 C128 C129 170.7(9)
N31 C129 C128 O22 170.0(13)
C130 C129 C128 O22 -7.8(17)
N31 C129 C128 N30 -12.9(15)
C130 C129 C128 N30 169.3(10)
C127 C126 C125 C124 -1.3(17)
C123 C124 C125 C126 3.8(17)
N30 C124 C125 C126 -178.2(9)
C119 C122 C127 C126 178.1(11)
C123 C122 C127 C126 -2.9(16)
C125 C126 C127 C122 0.9(18)
C133 O23 C134 C195 173(2)
C134 O23 C133 C130 22(3)
C134 O23 C133 C132 -169.4(18)
C129 C130 C133 O23 173.8(18)
C129 C130 C133 C132 2.5(15)
C131 C132 C133 O23 178.8(14)
C135 C132 C133 O23 6(2)
C131 C132 C133 C130 -8.9(19)
C135 C132 C133 C130 178.0(9)
C145 C146 C147 C148 2(2)
C144 C148 C147 C146 -4(2)
C196 O25 C142 C141 -0.2(16)
C196 O25 C142 C144 178.7(9)
C140 C141 C142 O25 175.1(10)
C140 C141 C142 C144 -3.7(15)
C143 C144 C142 O25 -179.1(9)
C148 C144 C142 O25 -1.5(15)
C143 C144 C142 C141 -0.2(15)
C148 C144 C142 C141 177.4(11)
C146 C145 N34 O26 -41.9(19)
C143 C145 N34 O26 136.9(15)
C146 C145 N34 O27 135.6(14)
C143 C145 N34 O27 -45.6(18)
O21 C120 C121 C193 21.9(18)
O21 C120 C121 C194 175.3(10)
C137 C136 C135 C132 -4(2)
C131 C132 C135 C136 0.9(16)
C133 C132 C135 C136 176.4(12)
N16 C74 C192 C73 0.7(12)
C75 C74 C192 C73 179.1(8)
C72 C73 C192 C74 0.8(13)
C142 O25 C196 C197 -168.3(18)
O25 C196 C197 C301 -61(3)
O25 C196 C197 C198 -172.3(12)
O23 C134 C195 C200 169(2)
O23 C134 C195 C400 -52(3)
